data_4079883
loop_
_publ_author_name
'Kanao, Keiichiro'
'Ikeda, Yousuke'
'Kimura, Kazuhiro'
'Kamimura, Sou'
'Tanabe, Yoshiaki'
'Mutoh, Yuichiro'
'Iwasaki, Masakazu'
'Ishii, Youichi'

_publ_section_title
;
 Transformations of Alkynes at a Cyclotriphosphato Ruthenium Complex
;
_journal_issue 2
_journal_name_full Organometallics
_journal_page_first 527
_journal_paper_doi 10.1021/om3009926
_journal_volume 32
_journal_year 2013
_chemical_formula_moiety 'C62 H56 N3 O12 P5 Ru'
_chemical_formula_sum 'C62 H56 N3 O12 P5 Ru'
_chemical_formula_weight 1291.08
_space_group_IT_number 2
_symmetry_cell_setting triclinic
_symmetry_Int_Tables_number 2
_symmetry_space_group_name_Hall '-P 1'
_symmetry_space_group_name_H-M 'P -1'
_atom_sites_solution_hydrogens geom
_atom_sites_solution_primary direct
_atom_sites_solution_secondary difmap
_cell_angle_alpha 100.416(4)
_cell_angle_beta 97.9811(18)
_cell_angle_gamma 99.869(4)
_cell_formula_units_Z 2
_cell_length_a 13.0402(10)
_cell_length_b 14.4874(13)
_cell_length_c 16.2155(12)
_cell_measurement_reflns_used 8761
_cell_measurement_temperature 123
_cell_measurement_theta_max 27.49
_cell_measurement_theta_min 3.04
_cell_volume 2922.4(4)
_computing_cell_refinement CrystalClear
_computing_data_collection 'CrystalClear (Rigaku Inc., 2008)'
_computing_data_reduction CrystalClear
_computing_molecular_graphics 'CrystalStructure 4.0'
_computing_publication_material 'CrystalStructure 4.0 (Rigaku, 2010)'
_computing_structure_refinement 'SHELXL97 (Sheldrick, 2008)'
_computing_structure_solution SIR97
_diffrn_ambient_temperature 123
_diffrn_detector_area_resol_mean 7.314
_diffrn_measured_fraction_theta_full 0.961
_diffrn_measured_fraction_theta_max 0.961
_diffrn_measurement_device_type 'Rigaku Mercury70'
_diffrn_measurement_method \w
_diffrn_radiation_type 'Mo K\a'
_diffrn_radiation_wavelength 0.71075
_diffrn_reflns_av_R_equivalents 0.0398
_diffrn_reflns_limit_h_max 16
_diffrn_reflns_limit_h_min -15
_diffrn_reflns_limit_k_max 14
_diffrn_reflns_limit_k_min -18
_diffrn_reflns_limit_l_max 21
_diffrn_reflns_limit_l_min -17
_diffrn_reflns_number 22492
_diffrn_reflns_theta_full 27.49
_diffrn_reflns_theta_max 27.49
_diffrn_standards_number 0
_exptl_absorpt_coefficient_mu 0.471
_exptl_absorpt_correction_T_max 0.867
_exptl_absorpt_correction_T_min 0.786
_exptl_absorpt_correction_type numerical
_exptl_absorpt_process_details 'NUMABS (Rigaku, 1999)'
_exptl_crystal_colour green
_exptl_crystal_density_diffrn 1.467
_exptl_crystal_density_method 'not measured'
_exptl_crystal_description prism
_exptl_crystal_F_000 1328.00
_exptl_crystal_size_max 0.403
_exptl_crystal_size_mid 0.398
_exptl_crystal_size_min 0.303
_refine_diff_density_max 0.560
_refine_diff_density_min -0.760
_refine_ls_extinction_method none
_refine_ls_goodness_of_fit_ref 1.080
_refine_ls_hydrogen_treatment mixed
_refine_ls_number_parameters 761
_refine_ls_number_reflns 12871
_refine_ls_number_restraints 0
_refine_ls_R_factor_gt 0.0439
_refine_ls_shift/su_max 0.001
_refine_ls_structure_factor_coef Fsqd
_refine_ls_weighting_details 'w = 1/[\s^2^(Fo^2^)+(0.0489P)^2^+0.0000P] where P=(Fo^2^+2Fc^2^)/3'
_refine_ls_weighting_scheme calc
_refine_ls_wR_factor_ref 0.1119
_reflns_number_gt 11106
_reflns_number_total 12871
_reflns_threshold_expression F^2^>2.0\s(F^2^)
_cod_data_source_file om3009926_si_001.cif
_cod_data_source_block '_8.2MeOH'
_cod_original_cell_volume 2922.4(5)
_cod_database_code 4079883

loop_
_symmetry_equiv_pos_site_id
_symmetry_equiv_pos_as_xyz
1 +X,+Y,+Z
2 -X,-Y,-Z

loop_
_atom_site_label
_atom_site_type_symbol
_atom_site_fract_x
_atom_site_fract_y
_atom_site_fract_z
_atom_site_U_iso_or_equiv
_atom_site_adp_type
_atom_site_occupancy
_atom_site_symmetry_multiplicity
_atom_site_calc_flag
_atom_site_refinement_flags
Ru(1) Ru 0.310206(15) 0.536177(12) 0.302417(12) 0.01405(7) Uani 1.0 2 d .
P(1) P 0.09223(6) 0.38135(4) 0.24952(5) 0.02166(16) Uani 1.0 2 d .
P(2) P 0.23598(6) 0.37187(4) 0.13232(4) 0.02071(15) Uani 1.0 2 d .
P(3) P 0.27495(5) 0.30429(4) 0.28616(4) 0.01560(14) Uani 1.0 2 d .
P(4) P 0.63822(5) 0.86321(4) 0.13419(4) 0.01331(13) Uani 1.0 2 d .
P(5) P 0.80791(5) 0.82533(4) 0.26058(4) 0.01288(13) Uani 1.0 2 d .
O(1) O 0.14731(14) 0.48141(11) 0.29669(12) 0.0190(4) Uani 1.0 2 d .
O(2) O 0.30011(15) 0.47042(11) 0.17362(11) 0.0191(4) Uani 1.0 2 d .
O(3) O 0.33564(14) 0.40066(11) 0.33452(11) 0.0158(4) Uani 1.0 2 d .
O(4) O 0.11718(15) 0.36608(11) 0.15432(12) 0.0248(5) Uani 1.0 2 d .
O(5) O 0.15052(14) 0.30419(11) 0.28638(12) 0.0199(4) Uani 1.0 2 d .
O(6) O 0.27703(14) 0.29708(11) 0.18576(11) 0.0191(4) Uani 1.0 2 d .
O(7) O -0.02171(15) 0.35400(12) 0.24772(15) 0.0348(6) Uani 1.0 2 d .
O(8) O 0.22884(18) 0.33620(13) 0.04106(13) 0.0326(5) Uani 1.0 2 d .
O(9) O 0.30215(15) 0.21816(11) 0.31128(12) 0.0206(4) Uani 1.0 2 d .
O(10) O 0.46240(16) 0.76568(12) 0.32262(14) 0.0297(5) Uani 1.0 2 d .
O(11) O 0.7917(2) 0.23449(17) 0.25192(17) 0.0472(7) Uani 1.0 2 d .
O(12) O 1.0388(4) 0.5802(4) 0.5730(4) 0.0528(14) Uani 0.5000 2 d .
O(13) O 0.9911(5) 0.6178(4) 0.4668(4) 0.0558(14) Uani 0.5000 2 d .
N(1) N 0.47015(17) 0.56454(13) 0.32723(14) 0.0158(5) Uani 1.0 2 d .
N(2) N 0.33550(17) 0.59277(13) 0.42866(13) 0.0162(5) Uani 1.0 2 d .
N(3) N 0.69722(17) 0.83586(13) 0.21491(14) 0.0168(5) Uani 1.0 2 d .
C(1) C 0.5317(2) 0.54161(16) 0.27014(17) 0.0197(6) Uani 1.0 2 d .
C(2) C 0.6381(3) 0.54511(17) 0.29385(19) 0.0245(6) Uani 1.0 2 d .
C(3) C 0.6833(3) 0.57122(17) 0.38014(19) 0.0244(6) Uani 1.0 2 d .
C(4) C 0.6205(3) 0.59524(17) 0.43919(19) 0.0231(6) Uani 1.0 2 d .
C(5) C 0.5139(2) 0.59274(16) 0.41132(17) 0.0183(6) Uani 1.0 2 d .
C(6) C 0.4393(2) 0.61625(16) 0.46769(17) 0.0178(6) Uani 1.0 2 d .
C(7) C 0.4696(3) 0.66151(17) 0.55296(18) 0.0245(6) Uani 1.0 2 d .
C(8) C 0.3921(3) 0.68125(19) 0.59974(19) 0.0297(7) Uani 1.0 2 d .
C(9) C 0.2859(3) 0.65348(19) 0.56117(19) 0.0294(7) Uani 1.0 2 d .
C(10) C 0.2610(3) 0.60946(17) 0.47602(18) 0.0215(6) Uani 1.0 2 d .
C(11) C 0.3015(2) 0.65392(15) 0.26988(17) 0.0165(6) Uani 1.0 2 d .
C(12) C 0.3676(2) 0.74251(17) 0.32586(18) 0.0215(6) Uani 1.0 2 d .
C(13) C 0.3185(3) 0.79996(16) 0.38993(19) 0.0233(6) Uani 1.0 2 d .
C(14) C 0.2111(3) 0.77733(19) 0.3911(2) 0.0318(7) Uani 1.0 2 d .
C(15) C 0.1673(3) 0.8280(2) 0.4534(3) 0.0417(9) Uani 1.0 2 d .
C(16) C 0.2313(4) 0.9046(3) 0.5131(3) 0.0469(10) Uani 1.0 2 d .
C(17) C 0.3376(4) 0.9284(3) 0.5105(3) 0.0484(10) Uani 1.0 2 d .
C(18) C 0.3820(3) 0.87610(19) 0.4501(2) 0.0359(8) Uani 1.0 2 d .
C(19) C 0.2422(2) 0.66971(16) 0.19134(17) 0.0193(6) Uani 1.0 2 d .
C(20) C 0.1485(3) 0.60737(17) 0.14630(19) 0.0248(6) Uani 1.0 2 d .
C(21) C 0.0942(3) 0.62435(19) 0.0730(2) 0.0303(7) Uani 1.0 2 d .
C(22) C 0.1323(3) 0.7028(2) 0.0399(2) 0.0352(8) Uani 1.0 2 d .
C(23) C 0.2253(3) 0.7655(2) 0.0834(2) 0.0370(8) Uani 1.0 2 d .
C(24) C 0.2789(3) 0.75034(18) 0.1573(2) 0.0298(7) Uani 1.0 2 d .
C(25) C 0.5471(2) 0.93631(16) 0.16699(17) 0.0166(5) Uani 1.0 2 d .
C(26) C 0.5524(3) 0.9755(2) 0.2518(2) 0.0324(7) Uani 1.0 2 d .
C(27) C 0.4835(3) 1.0355(3) 0.2754(3) 0.0470(10) Uani 1.0 2 d .
C(28) C 0.4097(3) 1.0549(2) 0.2143(3) 0.0367(8) Uani 1.0 2 d .
C(29) C 0.4041(3) 1.01493(18) 0.1304(2) 0.0287(7) Uani 1.0 2 d .
C(30) C 0.4720(2) 0.95542(17) 0.10522(18) 0.0227(6) Uani 1.0 2 d .
C(31) C 0.72451(19) 0.93126(16) 0.07907(16) 0.0155(5) Uani 1.0 2 d .
C(32) C 0.7419(3) 1.03163(16) 0.09995(17) 0.0209(6) Uani 1.0 2 d .
C(33) C 0.8164(3) 1.08476(18) 0.06412(19) 0.0265(7) Uani 1.0 2 d .
C(34) C 0.8701(3) 1.0396(2) 0.00735(19) 0.0294(7) Uani 1.0 2 d .
C(35) C 0.8537(3) 0.94018(19) -0.01272(18) 0.0262(7) Uani 1.0 2 d .
C(36) C 0.7825(2) 0.88629(17) 0.02514(17) 0.0198(6) Uani 1.0 2 d .
C(37) C 0.5603(2) 0.75849(16) 0.06050(17) 0.0167(5) Uani 1.0 2 d .
C(38) C 0.5484(3) 0.74704(18) -0.02700(18) 0.0246(6) Uani 1.0 2 d .
C(39) C 0.4862(3) 0.66461(19) -0.0797(2) 0.0309(7) Uani 1.0 2 d .
C(40) C 0.4324(3) 0.59492(19) -0.0446(2) 0.0330(8) Uani 1.0 2 d .
C(41) C 0.4415(3) 0.60662(18) 0.0430(2) 0.0311(7) Uani 1.0 2 d .
C(42) C 0.5060(3) 0.68766(17) 0.09616(18) 0.0238(6) Uani 1.0 2 d .
C(43) C 0.83457(19) 0.70724(15) 0.22913(16) 0.0155(5) Uani 1.0 2 d .
C(44) C 0.7992(2) 0.65815(16) 0.14546(16) 0.0180(6) Uani 1.0 2 d .
C(45) C 0.8228(2) 0.56793(17) 0.11828(18) 0.0218(6) Uani 1.0 2 d .
C(46) C 0.8785(2) 0.52761(16) 0.17489(18) 0.0219(6) Uani 1.0 2 d .
C(47) C 0.9152(3) 0.57650(17) 0.25887(18) 0.0231(6) Uani 1.0 2 d .
C(48) C 0.8932(2) 0.66651(16) 0.28603(17) 0.0184(6) Uani 1.0 2 d .
C(49) C 0.8078(2) 0.84690(15) 0.37295(16) 0.0152(5) Uani 1.0 2 d .
C(50) C 0.7123(2) 0.82459(16) 0.40198(17) 0.0184(6) Uani 1.0 2 d .
C(51) C 0.7116(3) 0.83638(17) 0.48850(18) 0.0262(7) Uani 1.0 2 d .
C(52) C 0.8056(3) 0.87013(18) 0.54694(18) 0.0292(7) Uani 1.0 2 d .
C(53) C 0.9003(3) 0.89306(19) 0.51806(18) 0.0277(7) Uani 1.0 2 d .
C(54) C 0.9015(3) 0.88229(17) 0.43163(17) 0.0219(6) Uani 1.0 2 d .
C(55) C 0.9196(2) 0.90869(16) 0.24490(16) 0.0173(6) Uani 1.0 2 d .
C(56) C 0.9144(3) 1.00607(17) 0.25873(17) 0.0208(6) Uani 1.0 2 d .
C(57) C 1.0002(3) 1.07273(18) 0.24954(18) 0.0272(7) Uani 1.0 2 d .
C(58) C 1.0892(3) 1.0427(2) 0.22658(19) 0.0322(8) Uani 1.0 2 d .
C(59) C 1.0941(3) 0.9469(2) 0.2125(2) 0.0310(7) Uani 1.0 2 d .
C(60) C 1.0087(3) 0.87924(18) 0.22133(18) 0.0243(6) Uani 1.0 2 d .
C(61) C 0.7182(3) 0.2719(3) 0.2036(3) 0.0477(10) Uani 1.0 2 d .
C(62) C 0.9646(5) 0.6363(5) 0.5376(4) 0.0925(19) Uani 1.0 2 d .
H(1) H 0.5010 0.5223 0.2115 0.0236 Uiso 1.0 2 calc R
H(2) H 0.6803 0.5299 0.2520 0.0294 Uiso 1.0 2 calc R
H(3) H 0.7562 0.5724 0.3979 0.0293 Uiso 1.0 2 calc R
H(4) H 0.6496 0.6133 0.4982 0.0278 Uiso 1.0 2 calc R
H(5) H 0.5422 0.6786 0.5786 0.0294 Uiso 1.0 2 calc R
H(6) H 0.4111 0.7135 0.6578 0.0356 Uiso 1.0 2 calc R
H(7) H 0.2317 0.6647 0.5930 0.0353 Uiso 1.0 2 calc R
H(8) H 0.1886 0.5903 0.4499 0.0258 Uiso 1.0 2 calc R
H(9) H 0.1671 0.7266 0.3489 0.0382 Uiso 1.0 2 calc R
H(10) H 0.0942 0.8107 0.4553 0.0501 Uiso 1.0 2 calc R
H(11) H 0.2018 0.9404 0.5556 0.0563 Uiso 1.0 2 calc R
H(12) H 0.3809 0.9813 0.5508 0.0580 Uiso 1.0 2 calc R
H(13) H 0.4557 0.8922 0.4497 0.0431 Uiso 1.0 2 calc R
H(14) H 0.1218 0.5522 0.1668 0.0298 Uiso 1.0 2 calc R
H(15) H 0.0301 0.5818 0.0448 0.0363 Uiso 1.0 2 calc R
H(16) H 0.0958 0.7137 -0.0112 0.0422 Uiso 1.0 2 calc R
H(17) H 0.2521 0.8196 0.0615 0.0444 Uiso 1.0 2 calc R
H(18) H 0.3415 0.7946 0.1860 0.0358 Uiso 1.0 2 calc R
H(19) H 0.6024 0.9618 0.2940 0.0389 Uiso 1.0 2 calc R
H(20) H 0.4874 1.0631 0.3338 0.0564 Uiso 1.0 2 calc R
H(21) H 0.3631 1.0958 0.2307 0.0440 Uiso 1.0 2 calc R
H(22) H 0.3529 1.0280 0.0887 0.0345 Uiso 1.0 2 calc R
H(23) H 0.4676 0.9280 0.0467 0.0272 Uiso 1.0 2 calc R
H(24) H 0.7034 1.0629 0.1381 0.0251 Uiso 1.0 2 calc R
H(25) H 0.8302 1.1528 0.0790 0.0318 Uiso 1.0 2 calc R
H(26) H 0.9188 1.0765 -0.0184 0.0353 Uiso 1.0 2 calc R
H(27) H 0.8909 0.9092 -0.0521 0.0314 Uiso 1.0 2 calc R
H(28) H 0.7737 0.8185 0.0139 0.0237 Uiso 1.0 2 calc R
H(29) H 0.5830 0.7960 -0.0512 0.0295 Uiso 1.0 2 calc R
H(30) H 0.4806 0.6560 -0.1397 0.0371 Uiso 1.0 2 calc R
H(31) H 0.3890 0.5388 -0.0808 0.0396 Uiso 1.0 2 calc R
H(32) H 0.4034 0.5590 0.0668 0.0373 Uiso 1.0 2 calc R
H(33) H 0.5133 0.6952 0.1563 0.0286 Uiso 1.0 2 calc R
H(34) H 0.7590 0.6857 0.1066 0.0216 Uiso 1.0 2 calc R
H(35) H 0.8001 0.5349 0.0607 0.0262 Uiso 1.0 2 calc R
H(36) H 0.8924 0.4655 0.1568 0.0263 Uiso 1.0 2 calc R
H(37) H 0.9552 0.5484 0.2975 0.0278 Uiso 1.0 2 calc R
H(38) H 0.9180 0.7001 0.3433 0.0221 Uiso 1.0 2 calc R
H(39) H 0.6481 0.8014 0.3624 0.0221 Uiso 1.0 2 calc R
H(40) H 0.6467 0.8214 0.5082 0.0315 Uiso 1.0 2 calc R
H(41) H 0.8049 0.8774 0.6063 0.0351 Uiso 1.0 2 calc R
H(42) H 0.9644 0.9162 0.5578 0.0332 Uiso 1.0 2 calc R
H(43) H 0.9663 0.8990 0.4122 0.0262 Uiso 1.0 2 calc R
H(44) H 0.8529 1.0263 0.2742 0.0250 Uiso 1.0 2 calc R
H(45) H 0.9976 1.1389 0.2590 0.0326 Uiso 1.0 2 calc R
H(46) H 1.1477 1.0885 0.2205 0.0387 Uiso 1.0 2 calc R
H(47) H 1.1557 0.9271 0.1967 0.0372 Uiso 1.0 2 calc R
H(48) H 1.0117 0.8132 0.2112 0.0291 Uiso 1.0 2 calc R
H(49) H 0.853(4) 0.273(3) 0.249(3) 0.067(13) Uiso 1.0 2 d .
H(50) H 0.7393 0.2757 0.1484 0.0572 Uiso 1.0 2 calc R
H(51) H 0.7154 0.3362 0.2339 0.0572 Uiso 1.0 2 calc R
H(52) H 0.6483 0.2302 0.1946 0.0572 Uiso 1.0 2 calc R

loop_
_atom_site_aniso_label
_atom_site_aniso_U_11
_atom_site_aniso_U_22
_atom_site_aniso_U_33
_atom_site_aniso_U_12
_atom_site_aniso_U_13
_atom_site_aniso_U_23
Ru(1) 0.01626(12) 0.01131(10) 0.01438(12) 0.00190(7) 0.00299(9) 0.00281(7)
P(1) 0.0164(4) 0.0152(3) 0.0325(5) 0.0034(3) 0.0019(3) 0.0043(3)
P(2) 0.0288(4) 0.0176(3) 0.0145(4) 0.0068(3) -0.0001(3) 0.0011(3)
P(3) 0.0171(4) 0.0121(3) 0.0180(4) 0.0033(3) 0.0032(3) 0.0037(3)
P(4) 0.0143(4) 0.0119(3) 0.0138(4) 0.0029(3) 0.0017(3) 0.0032(3)
P(5) 0.0136(3) 0.0130(3) 0.0121(4) 0.0021(3) 0.0018(3) 0.0037(3)
O(1) 0.0147(10) 0.0143(8) 0.0284(11) 0.0040(7) 0.0049(8) 0.0035(8)
O(2) 0.0259(11) 0.0181(8) 0.0131(10) 0.0050(7) 0.0031(8) 0.0023(7)
O(3) 0.0186(10) 0.0136(8) 0.0156(10) 0.0037(7) 0.0024(8) 0.0043(7)
O(4) 0.0245(11) 0.0186(9) 0.0278(12) 0.0045(8) -0.0045(9) 0.0020(8)
O(5) 0.0164(10) 0.0129(8) 0.0311(12) 0.0030(7) 0.0049(9) 0.0059(8)
O(6) 0.0245(11) 0.0158(8) 0.0172(10) 0.0071(7) 0.0037(8) 0.0014(7)
O(7) 0.0169(11) 0.0214(9) 0.0644(17) 0.0022(8) 0.0070(11) 0.0064(10)
O(8) 0.0490(15) 0.0281(10) 0.0178(11) 0.0111(9) -0.0018(10) 0.0005(8)
O(9) 0.0242(11) 0.0159(8) 0.0239(11) 0.0067(7) 0.0056(9) 0.0064(7)
O(10) 0.0221(11) 0.0233(9) 0.0413(14) 0.0000(8) 0.0022(10) 0.0075(9)
O(11) 0.0377(15) 0.0464(14) 0.0546(18) -0.0004(12) 0.0108(13) 0.0091(12)
O(12) 0.043(4) 0.064(4) 0.051(4) 0.004(3) 0.019(3) 0.008(3)
O(13) 0.070(4) 0.076(4) 0.030(3) 0.030(3) 0.011(3) 0.015(3)
N(1) 0.0168(11) 0.0122(9) 0.0188(12) 0.0031(8) 0.0030(9) 0.0042(8)
N(2) 0.0215(12) 0.0117(9) 0.0160(12) 0.0043(8) 0.0033(10) 0.0034(8)
N(3) 0.0167(11) 0.0181(10) 0.0170(12) 0.0043(8) 0.0030(10) 0.0064(9)
C(1) 0.0223(14) 0.0174(12) 0.0193(14) 0.0022(10) 0.0051(12) 0.0042(10)
C(2) 0.0203(15) 0.0227(13) 0.0340(17) 0.0058(11) 0.0113(13) 0.0087(12)
C(3) 0.0181(14) 0.0245(13) 0.0322(17) 0.0046(11) 0.0042(13) 0.0098(12)
C(4) 0.0231(15) 0.0204(12) 0.0253(16) 0.0030(11) -0.0000(13) 0.0079(11)
C(5) 0.0216(14) 0.0134(11) 0.0209(14) 0.0026(10) 0.0031(12) 0.0076(10)
C(6) 0.0206(14) 0.0136(11) 0.0188(14) 0.0035(10) 0.0011(11) 0.0044(10)
C(7) 0.0289(16) 0.0235(13) 0.0208(15) 0.0060(11) 0.0013(13) 0.0056(11)
C(8) 0.0402(19) 0.0291(14) 0.0174(15) 0.0088(13) 0.0016(14) -0.0003(12)
C(9) 0.0362(19) 0.0303(14) 0.0250(17) 0.0124(13) 0.0109(14) 0.0043(12)
C(10) 0.0203(15) 0.0242(13) 0.0210(15) 0.0061(11) 0.0054(12) 0.0041(11)
C(11) 0.0152(13) 0.0142(11) 0.0217(14) 0.0037(9) 0.0069(11) 0.0046(10)
C(12) 0.0209(15) 0.0168(12) 0.0253(15) 0.0002(10) -0.0012(12) 0.0081(11)
C(13) 0.0276(16) 0.0141(11) 0.0283(16) 0.0056(10) 0.0023(13) 0.0048(11)
C(14) 0.0300(18) 0.0258(14) 0.0383(19) 0.0111(12) 0.0046(15) -0.0011(13)
C(15) 0.039(2) 0.0382(17) 0.049(3) 0.0209(15) 0.0089(18) 0.0001(16)
C(16) 0.066(3) 0.0416(18) 0.039(3) 0.0310(18) 0.014(2) -0.0003(16)
C(17) 0.065(3) 0.0334(17) 0.037(3) 0.0099(17) -0.0014(19) -0.0099(15)
C(18) 0.038(2) 0.0257(14) 0.036(2) 0.0006(13) -0.0042(16) -0.0006(13)
C(19) 0.0204(14) 0.0158(11) 0.0231(15) 0.0066(10) 0.0028(12) 0.0059(10)
C(20) 0.0267(16) 0.0184(12) 0.0292(17) 0.0012(11) 0.0047(13) 0.0078(11)
C(21) 0.0285(17) 0.0249(14) 0.0342(18) -0.0008(12) -0.0010(14) 0.0085(13)
C(22) 0.045(2) 0.0323(15) 0.0281(18) 0.0032(14) 0.0005(15) 0.0156(14)
C(23) 0.043(2) 0.0280(15) 0.038(2) -0.0031(13) -0.0018(16) 0.0187(14)
C(24) 0.0302(17) 0.0225(13) 0.0342(18) 0.0002(12) -0.0029(14) 0.0106(12)
C(25) 0.0162(13) 0.0146(11) 0.0201(14) 0.0052(9) 0.0040(11) 0.0037(10)
C(26) 0.0377(19) 0.0380(16) 0.0237(17) 0.0223(14) 0.0017(14) 0.0009(13)
C(27) 0.058(3) 0.055(2) 0.031(2) 0.0346(18) 0.0077(18) -0.0059(16)
C(28) 0.0340(19) 0.0306(15) 0.052(3) 0.0209(13) 0.0147(17) 0.0068(15)
C(29) 0.0253(16) 0.0239(13) 0.040(2) 0.0122(11) 0.0036(14) 0.0100(13)
C(30) 0.0213(15) 0.0236(13) 0.0241(16) 0.0067(11) 0.0023(12) 0.0064(11)
C(31) 0.0156(13) 0.0160(11) 0.0149(13) 0.0020(9) -0.0006(11) 0.0068(10)
C(32) 0.0254(15) 0.0181(12) 0.0193(14) 0.0032(10) 0.0015(12) 0.0070(10)
C(33) 0.0260(16) 0.0213(13) 0.0312(17) 0.0005(11) -0.0017(13) 0.0118(12)
C(34) 0.0242(16) 0.0357(15) 0.0306(17) -0.0004(12) 0.0013(14) 0.0211(13)
C(35) 0.0213(15) 0.0383(15) 0.0237(16) 0.0105(12) 0.0056(13) 0.0130(13)
C(36) 0.0202(14) 0.0199(12) 0.0204(14) 0.0070(10) 0.0017(12) 0.0060(10)
C(37) 0.0154(13) 0.0159(11) 0.0191(14) 0.0043(9) 0.0026(11) 0.0035(10)
C(38) 0.0246(15) 0.0245(13) 0.0225(16) 0.0014(11) 0.0031(13) 0.0037(11)
C(39) 0.0284(17) 0.0332(15) 0.0245(17) 0.0015(13) -0.0005(14) -0.0027(12)
C(40) 0.0265(17) 0.0257(14) 0.0364(19) -0.0034(12) -0.0019(15) -0.0067(13)
C(41) 0.0306(17) 0.0225(13) 0.0354(19) -0.0044(12) 0.0053(15) 0.0034(12)
C(42) 0.0257(16) 0.0209(12) 0.0242(16) 0.0020(11) 0.0052(13) 0.0050(11)
C(43) 0.0152(13) 0.0153(11) 0.0168(14) 0.0022(9) 0.0038(11) 0.0050(10)
C(44) 0.0199(14) 0.0192(12) 0.0167(14) 0.0058(10) 0.0053(11) 0.0046(10)
C(45) 0.0226(15) 0.0198(12) 0.0220(15) 0.0037(10) 0.0060(12) 0.0006(11)
C(46) 0.0250(15) 0.0159(12) 0.0280(16) 0.0090(10) 0.0099(13) 0.0039(11)
C(47) 0.0221(15) 0.0245(13) 0.0274(16) 0.0117(11) 0.0044(13) 0.0104(12)
C(48) 0.0193(14) 0.0175(11) 0.0176(14) 0.0043(10) 0.0013(11) 0.0020(10)
C(49) 0.0210(14) 0.0108(10) 0.0139(13) 0.0034(9) 0.0011(11) 0.0039(9)
C(50) 0.0186(14) 0.0178(11) 0.0174(14) -0.0004(10) 0.0034(11) 0.0032(10)
C(51) 0.0327(17) 0.0243(13) 0.0230(16) 0.0013(12) 0.0150(14) 0.0046(11)
C(52) 0.047(2) 0.0256(13) 0.0132(14) 0.0011(13) 0.0065(14) 0.0042(11)
C(53) 0.0328(17) 0.0300(14) 0.0143(14) -0.0036(12) -0.0030(13) 0.0041(11)
C(54) 0.0207(15) 0.0234(13) 0.0190(15) 0.0004(11) 0.0005(12) 0.0042(11)
C(55) 0.0191(14) 0.0177(11) 0.0125(13) -0.0022(10) 0.0005(11) 0.0038(10)
C(56) 0.0231(15) 0.0189(12) 0.0188(14) -0.0001(10) 0.0011(12) 0.0056(10)
C(57) 0.0332(17) 0.0211(13) 0.0204(15) -0.0075(12) -0.0045(13) 0.0058(11)
C(58) 0.0322(18) 0.0337(15) 0.0230(16) -0.0139(13) 0.0018(14) 0.0077(13)
C(59) 0.0223(16) 0.0380(16) 0.0308(18) -0.0018(12) 0.0113(14) 0.0049(13)
C(60) 0.0220(15) 0.0256(13) 0.0253(16) 0.0015(11) 0.0074(13) 0.0061(12)
C(61) 0.039(3) 0.0471(19) 0.057(3) 0.0080(16) 0.0169(19) 0.0048(18)
C(62) 0.086(5) 0.149(5) 0.062(4) 0.032(4) 0.015(3) 0.064(4)

loop_
_atom_type_symbol
_atom_type_description
_atom_type_scat_dispersion_real
_atom_type_scat_dispersion_imag
_atom_type_scat_source
C C 0.0033 0.0016
;
International Tables for Crystallography
(1992, Vol. C, Tables 4.2.6.8 and 6.1.1.4)
;
H H 0.0000 0.0000
;
International Tables for Crystallography
(1992, Vol. C, Table 6.1.1.4)
;
N N 0.0061 0.0033
;
International Tables for Crystallography
(1992, Vol. C, Tables 4.2.6.8 and 6.1.1.4)
;
O O 0.0106 0.0060
;
International Tables for Crystallography
(1992, Vol. C, Tables 4.2.6.8 and 6.1.1.4)
;
P P 0.1023 0.0942
;
International Tables for Crystallography
(1992, Vol. C, Tables 4.2.6.8 and 6.1.1.4)
;
Ru Ru -1.2594 0.8363
;
International Tables for Crystallography
(1992, Vol. C, Tables 4.2.6.8 and 6.1.1.4)
;

loop_
_geom_angle_atom_site_label_1
_geom_angle_atom_site_label_2
_geom_angle_atom_site_label_3
_geom_angle
_geom_angle_publ_flag
O(1) Ru(1) O(2) 90.88(7) yes
O(1) Ru(1) O(3) 85.86(7) yes
O(1) Ru(1) N(1) 165.44(9) yes
O(1) Ru(1) N(2) 93.78(8) yes
O(1) Ru(1) C(11) 99.52(10) yes
O(2) Ru(1) O(3) 87.47(7) yes
O(2) Ru(1) N(1) 94.30(8) yes
O(2) Ru(1) N(2) 173.19(9) yes
O(2) Ru(1) C(11) 89.67(10) yes
O(3) Ru(1) N(1) 80.79(8) yes
O(3) Ru(1) N(2) 87.91(8) yes
O(3) Ru(1) C(11) 173.95(10) yes
N(1) Ru(1) N(2) 80.01(9) yes
N(1) Ru(1) C(11) 94.11(10) yes
N(2) Ru(1) C(11) 94.44(10) yes
O(1) P(1) O(4) 108.39(11) yes
O(1) P(1) O(5) 109.44(10) yes
O(1) P(1) O(7) 117.45(12) yes
O(4) P(1) O(5) 100.91(11) yes
O(4) P(1) O(7) 110.23(12) yes
O(5) P(1) O(7) 109.15(12) yes
O(2) P(2) O(4) 108.13(11) yes
O(2) P(2) O(6) 107.58(10) yes
O(2) P(2) O(8) 119.49(12) yes
O(4) P(2) O(6) 100.18(11) yes
O(4) P(2) O(8) 109.17(12) yes
O(6) P(2) O(8) 110.54(11) yes
O(3) P(3) O(5) 107.21(10) yes
O(3) P(3) O(6) 109.08(10) yes
O(3) P(3) O(9) 119.11(11) yes
O(5) P(3) O(6) 99.78(10) yes
O(5) P(3) O(9) 110.36(11) yes
O(6) P(3) O(9) 109.54(11) yes
N(3) P(4) C(25) 108.84(13) yes
N(3) P(4) C(31) 114.01(12) yes
N(3) P(4) C(37) 111.28(12) yes
C(25) P(4) C(31) 106.62(13) yes
C(25) P(4) C(37) 106.32(12) yes
C(31) P(4) C(37) 109.39(12) yes
N(3) P(5) C(43) 112.82(10) yes
N(3) P(5) C(49) 107.88(13) yes
N(3) P(5) C(55) 115.04(12) yes
C(43) P(5) C(49) 107.65(12) yes
C(43) P(5) C(55) 106.58(12) yes
C(49) P(5) C(55) 106.49(11) yes
Ru(1) O(1) P(1) 123.11(12) yes
Ru(1) O(2) P(2) 124.26(12) yes
Ru(1) O(3) P(3) 123.97(11) yes
P(1) O(4) P(2) 123.60(12) yes
P(1) O(5) P(3) 122.54(12) yes
P(2) O(6) P(3) 123.73(12) yes
Ru(1) N(1) C(1) 124.68(16) yes
Ru(1) N(1) C(5) 114.94(19) yes
C(1) N(1) C(5) 119.3(3) yes
Ru(1) N(2) C(6) 115.19(18) yes
Ru(1) N(2) C(10) 126.27(17) yes
C(6) N(2) C(10) 118.5(3) yes
P(4) N(3) P(5) 144.16(17) yes
N(1) C(1) C(2) 122.1(3) yes
C(1) C(2) C(3) 119.3(3) yes
C(2) C(3) C(4) 118.9(3) yes
C(3) C(4) C(5) 119.3(3) yes
N(1) C(5) C(4) 121.2(3) yes
N(1) C(5) C(6) 114.5(3) yes
C(4) C(5) C(6) 124.3(3) yes
N(2) C(6) C(5) 114.3(3) yes
N(2) C(6) C(7) 121.8(3) yes
C(5) C(6) C(7) 123.8(3) yes
C(6) C(7) C(8) 118.7(3) yes
C(7) C(8) C(9) 119.6(3) yes
C(8) C(9) C(10) 118.9(3) yes
N(2) C(10) C(9) 122.3(3) yes
Ru(1) C(11) C(12) 117.8(2) yes
Ru(1) C(11) C(19) 128.13(15) yes
C(12) C(11) C(19) 113.9(2) yes
O(10) C(12) C(11) 120.7(3) yes
O(10) C(12) C(13) 120.7(2) yes
C(11) C(12) C(13) 118.5(3) yes
C(12) C(13) C(14) 121.1(3) yes
C(12) C(13) C(18) 119.4(3) yes
C(14) C(13) C(18) 119.5(3) yes
C(13) C(14) C(15) 120.6(3) yes
C(14) C(15) C(16) 119.5(4) yes
C(15) C(16) C(17) 119.7(4) yes
C(16) C(17) C(18) 120.9(3) yes
C(13) C(18) C(17) 119.7(4) yes
C(11) C(19) C(20) 122.9(3) yes
C(11) C(19) C(24) 120.3(2) yes
C(20) C(19) C(24) 116.8(3) yes
C(19) C(20) C(21) 121.6(3) yes
C(20) C(21) C(22) 120.7(3) yes
C(21) C(22) C(23) 118.6(3) yes
C(22) C(23) C(24) 121.1(3) yes
C(19) C(24) C(23) 121.1(3) yes
P(4) C(25) C(26) 120.6(3) yes
P(4) C(25) C(30) 119.3(2) yes
C(26) C(25) C(30) 120.1(3) yes
C(25) C(26) C(27) 119.5(3) yes
C(26) C(27) C(28) 120.5(4) yes
C(27) C(28) C(29) 119.7(4) yes
C(28) C(29) C(30) 120.9(3) yes
C(25) C(30) C(29) 119.3(3) yes
P(4) C(31) C(32) 118.8(2) yes
P(4) C(31) C(36) 120.62(19) yes
C(32) C(31) C(36) 120.2(3) yes
C(31) C(32) C(33) 119.1(3) yes
C(32) C(33) C(34) 120.4(3) yes
C(33) C(34) C(35) 120.5(3) yes
C(34) C(35) C(36) 119.7(3) yes
C(31) C(36) C(35) 120.0(3) yes
P(4) C(37) C(38) 123.8(2) yes
P(4) C(37) C(42) 116.4(2) yes
C(38) C(37) C(42) 119.7(2) yes
C(37) C(38) C(39) 120.5(3) yes
C(38) C(39) C(40) 119.8(3) yes
C(39) C(40) C(41) 120.3(3) yes
C(40) C(41) C(42) 120.2(3) yes
C(37) C(42) C(41) 119.5(3) yes
P(5) C(43) C(44) 118.8(2) yes
P(5) C(43) C(48) 121.33(17) yes
C(44) C(43) C(48) 119.8(3) yes
C(43) C(44) C(45) 120.0(3) yes
C(44) C(45) C(46) 119.8(3) yes
C(45) C(46) C(47) 120.7(3) yes
C(46) C(47) C(48) 119.8(3) yes
C(43) C(48) C(47) 119.8(3) yes
P(5) C(49) C(50) 119.13(18) yes
P(5) C(49) C(54) 121.2(3) yes
C(50) C(49) C(54) 119.7(3) yes
C(49) C(50) C(51) 119.9(3) yes
C(50) C(51) C(52) 120.4(3) yes
C(51) C(52) C(53) 119.7(3) yes
C(52) C(53) C(54) 120.3(3) yes
C(49) C(54) C(53) 120.1(3) yes
P(5) C(55) C(56) 117.8(2) yes
P(5) C(55) C(60) 122.00(19) yes
C(56) C(55) C(60) 120.2(3) yes
C(55) C(56) C(57) 119.4(3) yes
C(56) C(57) C(58) 120.0(3) yes
C(57) C(58) C(59) 120.7(3) yes
C(58) C(59) C(60) 120.0(3) yes
C(55) C(60) C(59) 119.7(3) yes
O(12) C(62) O(13) 90.9(6) yes
C(61) O(11) H(49) 101(3) no
N(1) C(1) H(1) 118.973 no
C(2) C(1) H(1) 118.970 no
C(1) C(2) H(2) 120.364 no
C(3) C(2) H(2) 120.363 no
C(2) C(3) H(3) 120.528 no
C(4) C(3) H(3) 120.526 no
C(3) C(4) H(4) 120.364 no
C(5) C(4) H(4) 120.370 no
C(6) C(7) H(5) 120.649 no
C(8) C(7) H(5) 120.656 no
C(7) C(8) H(6) 120.186 no
C(9) C(8) H(6) 120.187 no
C(8) C(9) H(7) 120.565 no
C(10) C(9) H(7) 120.570 no
N(2) C(10) H(8) 118.841 no
C(9) C(10) H(8) 118.828 no
C(13) C(14) H(9) 119.707 no
C(15) C(14) H(9) 119.707 no
C(14) C(15) H(10) 120.253 no
C(16) C(15) H(10) 120.244 no
C(15) C(16) H(11) 120.139 no
C(17) C(16) H(11) 120.138 no
C(16) C(17) H(12) 119.568 no
C(18) C(17) H(12) 119.577 no
C(13) C(18) H(13) 120.135 no
C(17) C(18) H(13) 120.126 no
C(19) C(20) H(14) 119.204 no
C(21) C(20) H(14) 119.197 no
C(20) C(21) H(15) 119.631 no
C(22) C(21) H(15) 119.636 no
C(21) C(22) H(16) 120.680 no
C(23) C(22) H(16) 120.674 no
C(22) C(23) H(17) 119.424 no
C(24) C(23) H(17) 119.434 no
C(19) C(24) H(18) 119.463 no
C(23) C(24) H(18) 119.444 no
C(25) C(26) H(19) 120.259 no
C(27) C(26) H(19) 120.246 no
C(26) C(27) H(20) 119.767 no
C(28) C(27) H(20) 119.758 no
C(27) C(28) H(21) 120.135 no
C(29) C(28) H(21) 120.117 no
C(28) C(29) H(22) 119.551 no
C(30) C(29) H(22) 119.552 no
C(25) C(30) H(23) 120.345 no
C(29) C(30) H(23) 120.342 no
C(31) C(32) H(24) 120.440 no
C(33) C(32) H(24) 120.451 no
C(32) C(33) H(25) 119.790 no
C(34) C(33) H(25) 119.783 no
C(33) C(34) H(26) 119.761 no
C(35) C(34) H(26) 119.765 no
C(34) C(35) H(27) 120.167 no
C(36) C(35) H(27) 120.167 no
C(31) C(36) H(28) 119.988 no
C(35) C(36) H(28) 119.973 no
C(37) C(38) H(29) 119.763 no
C(39) C(38) H(29) 119.757 no
C(38) C(39) H(30) 120.077 no
C(40) C(39) H(30) 120.078 no
C(39) C(40) H(31) 119.869 no
C(41) C(40) H(31) 119.877 no
C(40) C(41) H(32) 119.909 no
C(42) C(41) H(32) 119.898 no
C(37) C(42) H(33) 120.258 no
C(41) C(42) H(33) 120.254 no
C(43) C(44) H(34) 120.002 no
C(45) C(44) H(34) 119.998 no
C(44) C(45) H(35) 120.097 no
C(46) C(45) H(35) 120.096 no
C(45) C(46) H(36) 119.641 no
C(47) C(46) H(36) 119.636 no
C(46) C(47) H(37) 120.117 no
C(48) C(47) H(37) 120.121 no
C(43) C(48) H(38) 120.081 no
C(47) C(48) H(38) 120.085 no
C(49) C(50) H(39) 120.076 no
C(51) C(50) H(39) 120.061 no
C(50) C(51) H(40) 119.813 no
C(52) C(51) H(40) 119.817 no
C(51) C(52) H(41) 120.133 no
C(53) C(52) H(41) 120.144 no
C(52) C(53) H(42) 119.879 no
C(54) C(53) H(42) 119.868 no
C(49) C(54) H(43) 119.943 no
C(53) C(54) H(43) 119.941 no
C(55) C(56) H(44) 120.304 no
C(57) C(56) H(44) 120.303 no
C(56) C(57) H(45) 120.021 no
C(58) C(57) H(45) 120.029 no
C(57) C(58) H(46) 119.650 no
C(59) C(58) H(46) 119.638 no
C(58) C(59) H(47) 120.002 no
C(60) C(59) H(47) 120.001 no
C(55) C(60) H(48) 120.140 no
C(59) C(60) H(48) 120.138 no
O(11) C(61) H(50) 109.471 no
O(11) C(61) H(51) 109.472 no
O(11) C(61) H(52) 109.466 no
H(50) C(61) H(51) 109.471 no
H(50) C(61) H(52) 109.474 no
H(51) C(61) H(52) 109.475 no

loop_
_geom_bond_atom_site_label_1
_geom_bond_atom_site_label_2
_geom_bond_distance
_geom_bond_publ_flag
Ru(1) O(1) 2.1192(18) yes
Ru(1) O(2) 2.1090(17) yes
Ru(1) O(3) 2.1864(18) yes
Ru(1) N(1) 2.023(3) yes
Ru(1) N(2) 2.021(2) yes
Ru(1) C(11) 1.891(3) yes
P(1) O(1) 1.5139(16) yes
P(1) O(4) 1.606(3) yes
P(1) O(5) 1.610(2) yes
P(1) O(7) 1.465(2) yes
P(2) O(2) 1.5086(16) yes
P(2) O(4) 1.629(3) yes
P(2) O(6) 1.619(2) yes
P(2) O(8) 1.461(3) yes
P(3) O(3) 1.4978(15) yes
P(3) O(5) 1.623(2) yes
P(3) O(6) 1.617(2) yes
P(3) O(9) 1.464(2) yes
P(4) N(3) 1.573(3) yes
P(4) C(25) 1.794(3) yes
P(4) C(31) 1.804(3) yes
P(4) C(37) 1.800(3) yes
P(5) N(3) 1.573(3) yes
P(5) C(43) 1.802(3) yes
P(5) C(49) 1.792(3) yes
P(5) C(55) 1.804(3) yes
O(10) C(12) 1.235(4) yes
O(11) C(61) 1.396(5) yes
O(12) C(62) 1.487(9) yes
O(13) C(62) 1.242(8) yes
N(1) C(1) 1.341(4) yes
N(1) C(5) 1.362(4) yes
N(2) C(6) 1.369(4) yes
N(2) C(10) 1.347(4) yes
C(1) C(2) 1.377(4) yes
C(2) C(3) 1.397(4) yes
C(3) C(4) 1.380(5) yes
C(4) C(5) 1.393(4) yes
C(5) C(6) 1.464(4) yes
C(6) C(7) 1.389(4) yes
C(7) C(8) 1.383(5) yes
C(8) C(9) 1.396(5) yes
C(9) C(10) 1.380(4) yes
C(11) C(12) 1.482(3) yes
C(11) C(19) 1.472(4) yes
C(12) C(13) 1.495(5) yes
C(13) C(14) 1.387(5) yes
C(13) C(18) 1.388(4) yes
C(14) C(15) 1.386(5) yes
C(15) C(16) 1.391(5) yes
C(16) C(17) 1.379(6) yes
C(17) C(18) 1.381(6) yes
C(19) C(20) 1.406(4) yes
C(19) C(24) 1.419(4) yes
C(20) C(21) 1.381(5) yes
C(21) C(22) 1.388(5) yes
C(22) C(23) 1.394(4) yes
C(23) C(24) 1.373(5) yes
C(25) C(26) 1.378(4) yes
C(25) C(30) 1.400(4) yes
C(26) C(27) 1.396(6) yes
C(27) C(28) 1.384(6) yes
C(28) C(29) 1.366(5) yes
C(29) C(30) 1.390(5) yes
C(31) C(32) 1.403(4) yes
C(31) C(36) 1.381(4) yes
C(32) C(33) 1.391(4) yes
C(33) C(34) 1.373(5) yes
C(34) C(35) 1.389(4) yes
C(35) C(36) 1.390(4) yes
C(37) C(38) 1.382(4) yes
C(37) C(42) 1.403(4) yes
C(38) C(39) 1.386(4) yes
C(39) C(40) 1.382(5) yes
C(40) C(41) 1.386(5) yes
C(41) C(42) 1.387(4) yes
C(43) C(44) 1.387(4) yes
C(43) C(48) 1.393(4) yes
C(44) C(45) 1.402(4) yes
C(45) C(46) 1.366(4) yes
C(46) C(47) 1.393(4) yes
C(47) C(48) 1.390(4) yes
C(49) C(50) 1.398(4) yes
C(49) C(54) 1.396(4) yes
C(50) C(51) 1.384(4) yes
C(51) C(52) 1.394(4) yes
C(52) C(53) 1.389(5) yes
C(53) C(54) 1.385(4) yes
C(55) C(56) 1.403(4) yes
C(55) C(60) 1.383(4) yes
C(56) C(57) 1.391(4) yes
C(57) C(58) 1.383(5) yes
C(58) C(59) 1.378(5) yes
C(59) C(60) 1.394(4) yes
O(11) H(49) 0.90(4) no
C(1) H(1) 0.950 no
C(2) H(2) 0.950 no
C(3) H(3) 0.950 no
C(4) H(4) 0.950 no
C(7) H(5) 0.950 no
C(8) H(6) 0.950 no
C(9) H(7) 0.950 no
C(10) H(8) 0.950 no
C(14) H(9) 0.950 no
C(15) H(10) 0.950 no
C(16) H(11) 0.950 no
C(17) H(12) 0.950 no
C(18) H(13) 0.950 no
C(20) H(14) 0.950 no
C(21) H(15) 0.950 no
C(22) H(16) 0.950 no
C(23) H(17) 0.950 no
C(24) H(18) 0.950 no
C(26) H(19) 0.950 no
C(27) H(20) 0.950 no
C(28) H(21) 0.950 no
C(29) H(22) 0.950 no
C(30) H(23) 0.950 no
C(32) H(24) 0.950 no
C(33) H(25) 0.950 no
C(34) H(26) 0.950 no
C(35) H(27) 0.950 no
C(36) H(28) 0.950 no
C(38) H(29) 0.950 no
C(39) H(30) 0.950 no
C(40) H(31) 0.950 no
C(41) H(32) 0.950 no
C(42) H(33) 0.950 no
C(44) H(34) 0.950 no
C(45) H(35) 0.950 no
C(46) H(36) 0.950 no
C(47) H(37) 0.950 no
C(48) H(38) 0.950 no
C(50) H(39) 0.950 no
C(51) H(40) 0.950 no
C(52) H(41) 0.950 no
C(53) H(42) 0.950 no
C(54) H(43) 0.950 no
C(56) H(44) 0.950 no
C(57) H(45) 0.950 no
C(58) H(46) 0.950 no
C(59) H(47) 0.950 no
C(60) H(48) 0.950 no
C(61) H(50) 0.980 no
C(61) H(51) 0.980 no
C(61) H(52) 0.980 no

loop_
_geom_contact_atom_site_label_1
_geom_contact_atom_site_label_2
_geom_contact_distance
_geom_contact_publ_flag
_geom_contact_site_symmetry_2
Ru(1) O(4) 3.4973(16) no .
Ru(1) O(5) 3.5825(16) no .
Ru(1) O(6) 3.5572(16) no .
Ru(1) O(10) 3.5021(18) no .
Ru(1) C(20) 3.483(3) no .
P(1) O(2) 3.291(2) no .
P(1) O(3) 3.224(2) no .
P(1) O(6) 3.100(2) no .
P(2) O(1) 3.304(2) no .
P(2) O(3) 3.2787(19) no .
P(2) O(5) 3.119(3) no .
P(3) O(1) 3.282(2) no .
P(3) O(2) 3.273(2) no .
P(3) O(4) 3.116(2) no .
O(1) C(10) 3.163(3) no .
O(1) C(20) 3.300(4) no .
O(2) C(1) 3.110(3) no .
O(2) C(19) 3.082(3) no .
O(2) C(20) 3.076(4) no .
O(3) C(1) 3.394(4) no .
O(3) C(5) 3.228(3) no .
O(3) C(6) 3.398(3) no .
O(4) C(20) 3.478(3) no .
O(10) N(1) 2.947(3) no .
O(10) N(2) 3.591(3) no .
O(10) C(1) 3.507(4) no .
O(10) C(5) 3.226(4) no .
O(10) C(6) 3.482(4) no .
O(10) C(18) 2.813(4) no .
O(10) C(19) 3.252(3) no .
O(10) C(24) 3.284(4) no .
N(1) C(3) 2.773(4) no .
N(1) C(12) 3.103(4) no .
N(2) C(8) 2.776(4) no .
N(2) C(12) 2.975(4) no .
N(2) C(13) 3.213(4) no .
N(2) C(14) 3.457(4) no .
N(3) C(26) 3.034(4) no .
N(3) C(36) 3.567(4) no .
N(3) C(42) 3.142(3) no .
N(3) C(44) 3.195(4) no .
N(3) C(50) 3.048(4) no .
N(3) C(56) 3.320(3) no .
C(1) C(4) 2.738(4) no .
C(2) C(5) 2.737(5) no .
C(4) C(7) 3.035(5) no .
C(5) C(12) 3.470(4) no .
C(6) C(9) 2.740(5) no .
C(6) C(12) 3.320(4) no .
C(7) C(10) 2.747(4) no .
C(10) C(13) 3.332(4) no .
C(10) C(14) 3.120(5) no .
C(11) C(14) 2.924(5) no .
C(12) C(24) 2.847(5) no .
C(13) C(16) 2.777(5) no .
C(13) C(19) 3.345(4) no .
C(14) C(17) 2.757(4) no .
C(14) C(19) 3.442(5) no .
C(15) C(18) 2.777(6) no .
C(19) C(22) 2.827(5) no .
C(20) C(23) 2.763(5) no .
C(21) C(24) 2.770(4) no .
C(25) C(28) 2.777(5) no .
C(25) C(32) 3.106(4) no .
C(25) C(42) 3.501(4) no .
C(26) C(29) 2.770(5) no .
C(27) C(30) 2.766(5) no .
C(30) C(31) 3.445(4) no .
C(30) C(32) 3.521(4) no .
C(30) C(37) 3.256(4) no .
C(31) C(34) 2.769(4) no .
C(31) C(38) 3.240(3) no .
C(31) C(55) 3.537(4) no .
C(31) C(56) 3.425(4) no .
C(32) C(35) 2.782(5) no .
C(32) C(56) 3.294(4) no .
C(33) C(36) 2.773(4) no .
C(36) C(37) 3.340(4) no .
C(36) C(38) 3.265(4) no .
C(37) C(40) 2.775(4) no .
C(38) C(41) 2.770(5) no .
C(39) C(42) 2.780(5) no .
C(43) C(46) 2.774(4) no .
C(43) C(60) 3.104(4) no .
C(44) C(47) 2.775(4) no .
C(45) C(48) 2.781(4) no .
C(48) C(49) 3.187(4) no .
C(48) C(54) 3.536(4) no .
C(48) C(60) 3.590(4) no .
C(49) C(52) 2.785(4) no .
C(49) C(56) 3.441(4) no .
C(50) C(53) 2.783(4) no .
C(51) C(54) 2.778(5) no .
C(54) C(55) 3.155(4) no .
C(54) C(56) 3.599(4) no .
C(55) C(58) 2.769(4) no .
C(56) C(59) 2.781(5) no .
C(57) C(60) 2.782(4) no .
P(1) O(12) 3.553(6) no 2_666
O(1) O(12) 3.537(6) no 2_666
O(1) C(47) 3.557(4) no 1_455
O(3) C(7) 3.268(4) no 2_666
O(5) C(57) 3.484(3) no 1_445
O(5) C(62) 3.447(7) no 2_666
O(7) O(11) 2.751(4) no 1_455
O(7) O(12) 2.943(6) no 2_666
O(7) C(46) 3.344(4) no 1_455
O(7) C(47) 3.441(4) no 1_455
O(7) C(61) 3.326(4) no 1_455
O(7) C(62) 3.429(6) no 2_666
O(8) C(36) 3.179(3) no 2_665
O(8) C(38) 3.351(4) no 2_665
O(8) C(44) 3.013(4) no 2_665
O(8) C(45) 3.193(4) no 2_665
O(9) C(7) 3.429(3) no 2_666
O(9) C(28) 3.231(4) no 1_545
O(9) C(51) 3.498(4) no 2_666
O(9) C(52) 3.200(4) no 2_666
O(9) C(58) 3.364(3) no 1_445
O(10) C(26) 3.513(4) no .
O(10) C(50) 3.239(4) no .
O(11) O(7) 2.751(4) no 1_655
O(11) C(9) 3.533(5) no 2_666
O(11) C(32) 3.379(4) no 1_545
O(11) C(33) 3.494(4) no 1_545
O(12) P(1) 3.553(6) no 2_666
O(12) O(1) 3.537(6) no 2_666
O(12) O(7) 2.943(6) no 2_666
O(12) O(12) 2.926(7) no 2_766
O(12) O(13) 2.770(8) no 2_766
O(12) C(9) 3.259(6) no 1_655
O(12) C(10) 3.483(7) no 1_655
O(12) C(62) 3.310(8) no 2_766
O(13) O(12) 2.770(8) no 2_766
O(13) C(10) 3.525(7) no 1_655
O(13) C(15) 3.547(7) no 1_655
O(13) C(47) 3.293(6) no .
O(13) C(48) 3.276(7) no .
C(2) C(43) 3.572(4) no .
C(2) C(48) 3.517(4) no .
C(3) C(48) 3.514(4) no .
C(3) C(50) 3.572(4) no .
C(4) C(50) 3.521(4) no .
C(4) C(51) 3.400(4) no .
C(7) O(3) 3.268(4) no 2_666
C(7) O(9) 3.429(3) no 2_666
C(9) O(11) 3.533(5) no 2_666
C(9) O(12) 3.259(6) no 1_455
C(10) O(12) 3.483(7) no 1_455
C(10) O(13) 3.525(7) no 1_455
C(15) O(13) 3.547(7) no 1_455
C(17) C(51) 3.573(5) no 2_676
C(23) C(33) 3.556(5) no 2_675
C(24) C(42) 3.462(5) no .
C(26) O(10) 3.513(4) no .
C(28) O(9) 3.231(4) no 1_565
C(32) O(11) 3.379(4) no 1_565
C(33) O(11) 3.494(4) no 1_565
C(33) C(23) 3.556(5) no 2_675
C(34) C(35) 3.551(5) no 2_775
C(35) C(34) 3.551(5) no 2_775
C(36) O(8) 3.179(3) no 2_665
C(38) O(8) 3.351(4) no 2_665
C(39) C(61) 3.466(5) no 2_665
C(40) C(41) 3.591(5) no 2_665
C(41) C(40) 3.591(5) no 2_665
C(42) C(24) 3.462(5) no .
C(43) C(2) 3.572(4) no .
C(44) O(8) 3.013(4) no 2_665
C(45) O(8) 3.193(4) no 2_665
C(46) O(7) 3.344(4) no 1_655
C(47) O(1) 3.557(4) no 1_655
C(47) O(7) 3.441(4) no 1_655
C(47) O(13) 3.293(6) no .
C(48) O(13) 3.276(7) no .
C(48) C(2) 3.517(4) no .
C(48) C(3) 3.514(4) no .
C(50) O(10) 3.239(4) no .
C(50) C(3) 3.572(4) no .
C(50) C(4) 3.521(4) no .
C(51) O(9) 3.498(4) no 2_666
C(51) C(4) 3.400(4) no .
C(51) C(17) 3.573(5) no 2_676
C(52) O(9) 3.200(4) no 2_666
C(57) O(5) 3.484(3) no 1_665
C(58) O(9) 3.364(3) no 1_665
C(61) O(7) 3.326(4) no 1_655
C(61) C(39) 3.466(5) no 2_665
C(62) O(5) 3.447(7) no 2_666
C(62) O(7) 3.429(6) no 2_666
C(62) O(12) 3.310(8) no 2_766
Ru(1) H(1) 3.0796 no .
Ru(1) H(8) 3.1059 no .
Ru(1) H(14) 3.1311 no .
P(1) H(14) 3.0155 no .
P(2) H(14) 3.2236 no .
P(4) H(19) 2.8631 no .
P(4) H(23) 2.8573 no .
P(4) H(24) 2.8586 no .
P(4) H(28) 2.8701 no .
P(4) H(29) 2.9335 no .
P(4) H(33) 2.7975 no .
P(4) H(34) 3.2344 no .
P(4) H(44) 3.5503 no .
P(5) H(34) 2.8327 no .
P(5) H(38) 2.8960 no .
P(5) H(39) 2.8465 no .
P(5) H(43) 2.8876 no .
P(5) H(44) 2.8312 no .
P(5) H(48) 2.9044 no .
O(1) H(8) 2.6209 no .
O(1) H(9) 3.4556 no .
O(1) H(14) 2.5105 no .
O(2) H(1) 2.5523 no .
O(2) H(14) 2.7824 no .
O(3) H(1) 3.5913 no .
O(4) H(14) 2.6572 no .
O(10) H(13) 2.5204 no .
O(10) H(18) 2.6756 no .
N(1) H(2) 3.2287 no .
N(1) H(4) 3.2536 no .
N(2) H(5) 3.2650 no .
N(2) H(7) 3.2405 no .
N(2) H(9) 3.4404 no .
N(3) H(19) 2.6205 no .
N(3) H(28) 3.5175 no .
N(3) H(33) 2.7932 no .
N(3) H(34) 2.8423 no .
N(3) H(39) 2.6696 no .
N(3) H(44) 3.0393 no .
C(1) H(3) 3.2546 no .
C(2) H(4) 3.2564 no .
C(3) H(1) 3.2482 no .
C(4) H(2) 3.2537 no .
C(4) H(5) 2.7732 no .
C(5) H(1) 3.1877 no .
C(5) H(3) 3.2568 no .
C(5) H(5) 2.7180 no .
C(6) H(4) 2.7276 no .
C(6) H(6) 3.2476 no .
C(6) H(8) 3.1918 no .
C(7) H(4) 2.7758 no .
C(7) H(7) 3.2631 no .
C(8) H(8) 3.2458 no .
C(9) H(5) 3.2657 no .
C(10) H(6) 3.2514 no .
C(10) H(9) 3.1475 no .
C(11) H(9) 2.5681 no .
C(11) H(14) 2.7008 no .
C(11) H(18) 2.6662 no .
C(12) H(9) 2.6696 no .
C(12) H(13) 2.6428 no .
C(12) H(18) 2.5140 no .
C(13) H(8) 3.5785 no .
C(13) H(10) 3.2657 no .
C(13) H(12) 3.2510 no .
C(13) H(18) 3.3498 no .
C(14) H(8) 3.0129 no .
C(14) H(11) 3.2578 no .
C(14) H(13) 3.2577 no .
C(15) H(8) 3.4944 no .
C(15) H(12) 3.2520 no .
C(16) H(9) 3.2558 no .
C(16) H(13) 3.2562 no .
C(17) H(10) 3.2545 no .
C(18) H(9) 3.2550 no .
C(18) H(11) 3.2564 no .
C(19) H(9) 2.8938 no .
C(19) H(15) 3.2844 no .
C(19) H(17) 3.2851 no .
C(20) H(9) 3.3790 no .
C(20) H(16) 3.2656 no .
C(20) H(18) 3.2691 no .
C(21) H(17) 3.2510 no .
C(22) H(14) 3.2574 no .
C(22) H(18) 3.2623 no .
C(23) H(15) 3.2532 no .
C(24) H(14) 3.2694 no .
C(24) H(16) 3.2668 no .
C(25) H(20) 3.2524 no .
C(25) H(22) 3.2647 no .
C(25) H(24) 2.6517 no .
C(25) H(33) 3.4147 no .
C(26) H(21) 3.2715 no .
C(26) H(23) 3.2637 no .
C(26) H(24) 3.1441 no .
C(27) H(22) 3.2358 no .
C(28) H(19) 3.2703 no .
C(28) H(23) 3.2522 no .
C(29) H(20) 3.2343 no .
C(30) H(19) 3.2663 no .
C(30) H(21) 3.2543 no .
C(30) H(24) 3.0744 no .
C(31) H(23) 3.3088 no .
C(31) H(25) 3.2683 no .
C(31) H(27) 3.2572 no .
C(31) H(29) 2.8085 no .
C(31) H(44) 3.2981 no .
C(32) H(23) 3.5534 no .
C(32) H(26) 3.2547 no .
C(32) H(28) 3.2705 no .
C(32) H(44) 3.0116 no .
C(33) H(27) 3.2539 no .
C(33) H(45) 3.5471 no .
C(34) H(24) 3.2565 no .
C(34) H(28) 3.2604 no .
C(35) H(25) 3.2536 no .
C(36) H(24) 3.2707 no .
C(36) H(26) 3.2596 no .
C(36) H(29) 2.7134 no .
C(36) H(34) 3.3881 no .
C(37) H(23) 2.9468 no .
C(37) H(28) 3.0100 no .
C(37) H(30) 3.2585 no .
C(37) H(32) 3.2694 no .
C(37) H(34) 3.0105 no .
C(38) H(23) 3.0940 no .
C(38) H(28) 2.8832 no .
C(38) H(31) 3.2525 no .
C(38) H(33) 3.2666 no .
C(38) H(34) 3.5922 no .
C(39) H(32) 3.2565 no .
C(40) H(29) 3.2510 no .
C(40) H(33) 3.2623 no .
C(41) H(30) 3.2582 no .
C(42) H(29) 3.2664 no .
C(42) H(31) 3.2601 no .
C(42) H(34) 3.2852 no .
C(43) H(35) 3.2720 no .
C(43) H(37) 3.2670 no .
C(43) H(48) 2.6284 no .
C(44) H(28) 3.4517 no .
C(44) H(36) 3.2531 no .
C(44) H(38) 3.2636 no .
C(44) H(48) 3.1690 no .
C(45) H(37) 3.2519 no .
C(46) H(34) 3.2501 no .
C(46) H(38) 3.2661 no .
C(47) H(35) 3.2555 no .
C(48) H(34) 3.2639 no .
C(48) H(36) 3.2630 no .
C(48) H(43) 3.5083 no .
C(48) H(48) 2.9499 no .
C(49) H(19) 3.5953 no .
C(49) H(38) 2.7729 no .
C(49) H(40) 3.2655 no .
C(49) H(42) 3.2664 no .
C(49) H(44) 3.3022 no .
C(50) H(19) 3.2570 no .
C(50) H(41) 3.2668 no .
C(50) H(43) 3.2738 no .
C(51) H(42) 3.2651 no .
C(52) H(39) 3.2678 no .
C(52) H(43) 3.2620 no .
C(53) H(40) 3.2640 no .
C(54) H(38) 2.8242 no .
C(54) H(39) 3.2743 no .
C(54) H(41) 3.2626 no .
C(55) H(43) 2.7315 no .
C(55) H(45) 3.2718 no .
C(55) H(47) 3.2599 no .
C(56) H(24) 3.4561 no .
C(56) H(43) 3.2166 no .
C(56) H(46) 3.2571 no .
C(56) H(48) 3.2745 no .
C(57) H(47) 3.2552 no .
C(58) H(44) 3.2601 no .
C(58) H(48) 3.2583 no .
C(59) H(45) 3.2547 no .
C(60) H(43) 3.1905 no .
C(60) H(44) 3.2727 no .
C(60) H(46) 3.2575 no .
H(1) H(2) 2.3171 no .
H(2) H(3) 2.3599 no .
H(3) H(4) 2.3427 no .
H(4) H(5) 2.2531 no .
H(5) H(6) 2.3449 no .
H(6) H(7) 2.3572 no .
H(7) H(8) 2.3214 no .
H(8) H(9) 2.8102 no .
H(9) H(10) 2.3356 no .
H(9) H(14) 3.4287 no .
H(10) H(11) 2.3460 no .
H(11) H(12) 2.3251 no .
H(12) H(13) 2.3267 no .
H(14) H(15) 2.3140 no .
H(15) H(16) 2.3429 no .
H(16) H(17) 2.3457 no .
H(17) H(18) 2.3069 no .
H(19) H(20) 2.3464 no .
H(19) H(24) 3.4461 no .
H(19) H(39) 2.8648 no .
H(19) H(44) 3.3162 no .
H(20) H(21) 2.3328 no .
H(21) H(22) 2.3110 no .
H(22) H(23) 2.3382 no .
H(23) H(24) 3.3307 no .
H(23) H(29) 2.9987 no .
H(24) H(25) 2.3447 no .
H(24) H(44) 2.9227 no .
H(25) H(26) 2.3167 no .
H(25) H(45) 3.4524 no .
H(26) H(27) 2.3382 no .
H(27) H(28) 2.3422 no .
H(28) H(29) 2.5047 no .
H(28) H(34) 2.6448 no .
H(29) H(30) 2.3335 no .
H(30) H(31) 2.3314 no .
H(31) H(32) 2.3334 no .
H(32) H(33) 2.3390 no .
H(33) H(34) 3.4290 no .
H(33) H(39) 3.4949 no .
H(34) H(35) 2.3531 no .
H(34) H(48) 3.5190 no .
H(35) H(36) 2.3126 no .
H(36) H(37) 2.3391 no .
H(37) H(38) 2.3433 no .
H(38) H(43) 2.8225 no .
H(38) H(48) 3.1727 no .
H(39) H(40) 2.3321 no .
H(40) H(41) 2.3435 no .
H(41) H(42) 2.3396 no .
H(42) H(43) 2.3318 no .
H(43) H(44) 3.4788 no .
H(43) H(48) 3.4414 no .
H(44) H(45) 2.3452 no .
H(45) H(46) 2.3281 no .
H(46) H(47) 2.3228 no .
H(47) H(48) 2.3464 no .
H(49) H(50) 2.0565 no .
H(49) H(51) 2.1511 no .
H(49) H(52) 2.6183 no .
P(1) H(36) 3.3476 no 1_455
P(1) H(37) 3.2931 no 1_455
P(1) H(45) 3.5566 no 1_445
P(1) H(49) 3.24(5) no 1_455
P(2) H(28) 3.2674 no 2_665
P(2) H(32) 3.5919 no .
P(3) H(4) 3.4284 no 2_666
P(3) H(5) 2.9503 no 2_666
P(3) H(21) 3.4275 no 1_545
P(3) H(41) 3.5046 no 2_666
P(3) H(46) 3.1923 no 1_445
O(1) H(37) 2.8383 no 1_455
O(2) H(32) 2.7060 no .
O(3) H(4) 2.7391 no 2_666
O(3) H(5) 2.5353 no 2_666
O(4) H(16) 3.2520 no 2_565
O(4) H(36) 3.4830 no 1_455
O(5) H(41) 3.4914 no 2_666
O(5) H(45) 2.7646 no 1_445
O(5) H(46) 3.1068 no 1_445
O(6) H(21) 3.4577 no 1_545
O(6) H(27) 3.5384 no 2_665
O(6) H(28) 3.2846 no 2_665
O(6) H(29) 3.2856 no 2_665
O(6) H(30) 3.3334 no 2_665
O(6) H(46) 3.3804 no 1_445
O(7) H(36) 2.6580 no 1_455
O(7) H(37) 2.8659 no 1_455
O(7) H(45) 3.2050 no 1_445
O(7) H(49) 1.85(4) no 1_455
O(7) H(50) 3.2129 no 1_455
O(7) H(51) 3.3661 no 1_455
O(8) H(28) 2.2496 no 2_665
O(8) H(29) 3.3660 no 2_665
O(8) H(32) 3.5360 no .
O(8) H(34) 2.3887 no 2_665
O(8) H(35) 2.7444 no 2_665
O(9) H(4) 3.4800 no 2_666
O(9) H(5) 2.5561 no 2_666
O(9) H(20) 3.5949 no 1_545
O(9) H(21) 2.3270 no 1_545
O(9) H(40) 3.0886 no 2_666
O(9) H(41) 2.4857 no 2_666
O(9) H(46) 2.5757 no 1_445
O(10) H(19) 3.2487 no .
O(10) H(33) 2.9146 no .
O(10) H(39) 2.3590 no .
O(10) H(40) 3.4540 no .
O(11) H(6) 3.3256 no 2_666
O(11) H(7) 2.7546 no 2_666
O(11) H(24) 2.7721 no 1_545
O(11) H(25) 2.9844 no 1_545
O(11) H(44) 3.3174 no 1_545
O(11) H(45) 3.2228 no 1_545
O(12) H(7) 2.5512 no 1_655
O(12) H(8) 2.9863 no 1_655
O(12) H(8) 3.4466 no 2_666
O(12) H(37) 3.0511 no 2_766
O(12) H(49) 3.23(4) no 2_766
O(13) H(3) 3.0256 no .
O(13) H(7) 3.3884 no 1_655
O(13) H(8) 2.7168 no 1_655
O(13) H(9) 3.5314 no 1_655
O(13) H(10) 2.9352 no 1_655
O(13) H(37) 2.6925 no .
O(13) H(38) 2.6573 no .
N(2) H(4) 3.4306 no 2_666
C(1) H(30) 3.2022 no 2_665
C(1) H(31) 3.4436 no 2_665
C(1) H(32) 3.5571 no .
C(1) H(33) 3.1565 no .
C(2) H(30) 3.4465 no 2_665
C(2) H(31) 3.3968 no 2_665
C(2) H(51) 3.3734 no .
C(3) H(38) 3.4879 no .
C(3) H(39) 3.4997 no .
C(4) H(39) 3.4206 no .
C(4) H(40) 3.2076 no .
C(5) H(39) 3.5029 no .
C(5) H(40) 3.4405 no .
C(6) H(4) 3.4971 no 2_666
C(6) H(40) 3.5530 no .
C(7) H(40) 3.2350 no .
C(8) H(51) 3.2373 no 2_666
C(8) H(52) 3.4957 no 2_666
C(9) H(3) 3.4242 no 2_666
C(9) H(51) 3.3014 no 2_666
C(11) H(33) 3.5525 no .
C(12) H(33) 3.5859 no .
C(12) H(39) 3.5505 no .
C(15) H(38) 3.5093 no 1_455
C(15) H(43) 3.0096 no 1_455
C(16) H(19) 3.5667 no 2_676
C(16) H(43) 3.5927 no 1_455
C(17) H(13) 3.3089 no 2_676
C(17) H(19) 3.2027 no 2_676
C(17) H(20) 3.1285 no 2_676
C(18) H(12) 3.4141 no 2_676
C(18) H(20) 3.5596 no 2_676
C(19) H(32) 3.4985 no .
C(21) H(15) 3.2584 no 2_565
C(21) H(35) 3.4686 no 2_665
C(22) H(25) 3.1156 no 2_675
C(22) H(26) 3.4436 no 2_675
C(22) H(36) 3.5862 no 2_665
C(23) H(25) 3.1234 no 2_675
C(23) H(26) 3.4181 no 2_675
C(23) H(47) 3.0522 no 1_455
C(24) H(33) 3.2908 no .
C(24) H(47) 3.2630 no 1_455
C(25) H(18) 3.1731 no .
C(26) H(12) 3.1161 no 2_676
C(26) H(18) 3.3570 no .
C(27) H(6) 3.5690 no 2_676
C(27) H(12) 3.1843 no 2_676
C(27) H(18) 3.5943 no .
C(28) H(46) 3.5452 no 1_455
C(28) H(47) 3.4530 no 1_455
C(29) H(17) 3.0832 no .
C(29) H(18) 3.4673 no .
C(29) H(29) 3.2170 no 2_675
C(30) H(17) 3.0986 no .
C(30) H(18) 3.2257 no .
C(30) H(23) 3.3356 no 2_675
C(31) H(22) 2.9643 no 2_675
C(32) H(22) 3.0426 no 2_675
C(32) H(23) 3.5649 no 2_675
C(32) H(50) 3.4876 no 1_565
C(32) H(52) 3.4994 no 1_565
C(33) H(16) 3.2569 no 2_675
C(33) H(17) 2.7945 no 2_675
C(33) H(22) 3.0760 no 2_675
C(33) H(49) 3.59(4) no 1_565
C(33) H(50) 3.2397 no 1_565
C(34) H(16) 3.5145 no 2_675
C(34) H(17) 3.0652 no 2_675
C(34) H(22) 3.0093 no 2_675
C(34) H(26) 3.4631 no 2_775
C(34) H(27) 3.0292 no 2_775
C(34) H(47) 3.4086 no 2_775
C(35) H(22) 2.9490 no 2_675
C(35) H(26) 2.9981 no 2_775
C(35) H(27) 3.5592 no 2_775
C(35) H(46) 3.3163 no 2_775
C(36) H(22) 2.9564 no 2_675
C(38) H(52) 3.5709 no 2_665
C(39) H(1) 3.1773 no 2_665
C(39) H(50) 3.3094 no 2_665
C(39) H(51) 3.3648 no 2_665
C(39) H(52) 3.1479 no 2_665
C(40) H(1) 3.2343 no 2_665
C(40) H(2) 3.5007 no 2_665
C(40) H(32) 3.3538 no 2_665
C(40) H(35) 3.2315 no 2_665
C(40) H(50) 3.5910 no 2_665
C(41) H(1) 3.2404 no .
C(41) H(31) 3.3744 no 2_665
C(41) H(35) 3.4669 no 2_665
C(42) H(1) 3.2923 no .
C(42) H(18) 3.2106 no .
C(43) H(2) 3.0927 no .
C(44) H(2) 3.1236 no .
C(44) H(31) 3.3263 no 2_665
C(45) H(2) 3.1078 no .
C(45) H(15) 3.0926 no 1_655
C(45) H(31) 2.8488 no 2_665
C(46) H(2) 3.0266 no .
C(46) H(14) 3.1555 no 1_655
C(46) H(15) 3.1936 no 1_655
C(46) H(31) 3.5019 no 2_665
C(46) H(51) 3.5548 no .
C(47) H(2) 3.0044 no .
C(47) H(3) 3.2695 no .
C(47) H(9) 3.5660 no 1_655
C(47) H(14) 3.2958 no 1_655
C(48) H(2) 3.0374 no .
C(48) H(3) 3.0491 no .
C(48) H(9) 3.4862 no 1_655
C(48) H(10) 3.5798 no 1_655
C(49) H(11) 3.1208 no 2_676
C(50) H(11) 3.3099 no 2_676
C(50) H(12) 3.2592 no 2_676
C(51) H(4) 3.2325 no .
C(51) H(5) 3.5524 no .
C(51) H(11) 3.4723 no 2_676
C(51) H(12) 3.2127 no 2_676
C(51) H(13) 3.5661 no .
C(52) H(11) 3.4654 no 2_676
C(53) H(10) 3.1880 no 1_655
C(53) H(11) 3.2750 no 2_676
C(53) H(42) 3.5241 no 2_776
C(53) H(43) 3.1311 no 2_776
C(54) H(10) 2.8815 no 1_655
C(54) H(11) 3.0877 no 2_676
C(54) H(42) 3.0971 no 2_776
C(56) H(11) 3.5765 no 2_676
C(56) H(42) 3.0810 no 2_776
C(57) H(41) 3.0918 no 2_776
C(57) H(42) 3.0653 no 2_776
C(58) H(21) 3.5110 no 1_655
C(58) H(26) 3.4813 no 2_775
C(58) H(27) 3.0675 no 2_775
C(58) H(41) 2.8057 no 2_776
C(59) H(26) 3.0811 no 2_775
C(59) H(41) 3.4528 no 2_776
C(61) H(6) 2.9897 no 2_666
C(61) H(7) 3.2012 no 2_666
C(61) H(24) 2.9859 no 1_545
C(61) H(25) 3.1007 no 1_545
C(61) H(30) 3.0751 no 2_665
C(61) H(36) 3.5595 no .
C(62) H(3) 3.1698 no .
C(62) H(7) 3.4078 no 1_655
C(62) H(8) 3.5335 no 1_655
C(62) H(8) 3.5935 no 2_666
C(62) H(10) 3.3766 no 1_655
C(62) H(38) 3.4458 no .
H(1) C(39) 3.1773 no 2_665
H(1) C(40) 3.2343 no 2_665
H(1) C(41) 3.2404 no .
H(1) C(42) 3.2923 no .
H(1) H(30) 2.7005 no 2_665
H(1) H(31) 2.8179 no 2_665
H(1) H(32) 2.6952 no .
H(1) H(33) 2.7949 no .
H(2) C(40) 3.5007 no 2_665
H(2) C(43) 3.0927 no .
H(2) C(44) 3.1236 no .
H(2) C(45) 3.1078 no .
H(2) C(46) 3.0266 no .
H(2) C(47) 3.0044 no .
H(2) C(48) 3.0374 no .
H(2) H(30) 3.1938 no 2_665
H(2) H(31) 2.7411 no 2_665
H(2) H(36) 3.5292 no .
H(2) H(37) 3.5123 no .
H(2) H(38) 3.5595 no .
H(2) H(51) 2.8911 no .
H(3) O(13) 3.0256 no .
H(3) C(9) 3.4242 no 2_666
H(3) C(47) 3.2695 no .
H(3) C(48) 3.0491 no .
H(3) C(62) 3.1698 no .
H(3) H(7) 3.4943 no 2_666
H(3) H(37) 3.2842 no .
H(3) H(38) 2.9042 no .
H(4) P(3) 3.4284 no 2_666
H(4) O(3) 2.7391 no 2_666
H(4) O(9) 3.4800 no 2_666
H(4) N(2) 3.4306 no 2_666
H(4) C(6) 3.4971 no 2_666
H(4) C(51) 3.2325 no .
H(4) H(40) 2.9974 no .
H(5) P(3) 2.9503 no 2_666
H(5) O(3) 2.5353 no 2_666
H(5) O(9) 2.5561 no 2_666
H(5) C(51) 3.5524 no .
H(5) H(40) 2.7868 no .
H(6) O(11) 3.3256 no 2_666
H(6) C(27) 3.5690 no 2_676
H(6) C(61) 2.9897 no 2_666
H(6) H(20) 3.2501 no 2_676
H(6) H(30) 3.5661 no 1_556
H(6) H(51) 2.6786 no 2_666
H(6) H(52) 2.6494 no 2_666
H(7) O(11) 2.7546 no 2_666
H(7) O(12) 2.5512 no 1_455
H(7) O(13) 3.3884 no 1_455
H(7) C(61) 3.2012 no 2_666
H(7) C(62) 3.4078 no 1_455
H(7) H(3) 3.4943 no 2_666
H(7) H(49) 2.9774 no 2_666
H(7) H(51) 2.7983 no 2_666
H(7) H(52) 3.5245 no 2_666
H(8) O(12) 2.9863 no 1_455
H(8) O(12) 3.4466 no 2_666
H(8) O(13) 2.7168 no 1_455
H(8) C(62) 3.5335 no 1_455
H(8) C(62) 3.5935 no 2_666
H(8) H(37) 3.5325 no 1_455
H(9) O(13) 3.5314 no 1_455
H(9) C(47) 3.5660 no 1_455
H(9) C(48) 3.4862 no 1_455
H(9) H(37) 3.3357 no 1_455
H(9) H(38) 3.1904 no 1_455
H(9) H(48) 3.3592 no 1_455
H(10) O(13) 2.9352 no 1_455
H(10) C(48) 3.5798 no 1_455
H(10) C(53) 3.1880 no 1_455
H(10) C(54) 2.8815 no 1_455
H(10) C(62) 3.3766 no 1_455
H(10) H(38) 2.7689 no 1_455
H(10) H(42) 2.9518 no 1_455
H(10) H(43) 2.3741 no 1_455
H(11) C(49) 3.1208 no 2_676
H(11) C(50) 3.3099 no 2_676
H(11) C(51) 3.4723 no 2_676
H(11) C(52) 3.4654 no 2_676
H(11) C(53) 3.2750 no 2_676
H(11) C(54) 3.0877 no 2_676
H(11) C(56) 3.5765 no 2_676
H(11) H(19) 3.2024 no 2_676
H(11) H(42) 3.0614 no 1_455
H(11) H(43) 3.4752 no 1_455
H(11) H(43) 3.4818 no 2_676
H(11) H(44) 2.9223 no 2_676
H(12) C(18) 3.4141 no 2_676
H(12) C(26) 3.1161 no 2_676
H(12) C(27) 3.1843 no 2_676
H(12) C(50) 3.2592 no 2_676
H(12) C(51) 3.2127 no 2_676
H(12) H(13) 2.5627 no 2_676
H(12) H(19) 2.4699 no 2_676
H(12) H(20) 2.6059 no 2_676
H(12) H(39) 3.3148 no 2_676
H(12) H(40) 3.2333 no 2_676
H(13) C(17) 3.3089 no 2_676
H(13) C(51) 3.5661 no .
H(13) H(12) 2.5627 no 2_676
H(13) H(13) 3.1860 no 2_676
H(13) H(19) 3.5570 no .
H(13) H(20) 3.3734 no .
H(13) H(20) 3.4040 no 2_676
H(13) H(39) 3.3879 no .
H(13) H(40) 2.9548 no .
H(14) C(46) 3.1555 no 1_455
H(14) C(47) 3.2958 no 1_455
H(14) H(36) 3.0101 no 1_455
H(14) H(37) 3.2391 no 1_455
H(15) C(21) 3.2584 no 2_565
H(15) C(45) 3.0926 no 1_455
H(15) C(46) 3.1936 no 1_455
H(15) H(15) 2.4802 no 2_565
H(15) H(35) 3.0175 no 1_455
H(15) H(35) 3.4614 no 2_665
H(15) H(36) 3.2148 no 1_455
H(15) H(36) 3.5387 no 2_665
H(16) O(4) 3.2520 no 2_565
H(16) C(33) 3.2569 no 2_675
H(16) C(34) 3.5145 no 2_675
H(16) H(25) 2.5117 no 2_675
H(16) H(26) 3.0344 no 2_675
H(16) H(36) 3.2179 no 2_665
H(16) H(50) 3.3064 no 2_665
H(17) C(29) 3.0832 no .
H(17) C(30) 3.0986 no .
H(17) C(33) 2.7945 no 2_675
H(17) C(34) 3.0652 no 2_675
H(17) H(22) 3.0067 no .
H(17) H(23) 3.0395 no .
H(17) H(25) 2.5108 no 2_675
H(17) H(26) 2.9700 no 2_675
H(17) H(47) 3.0015 no 1_455
H(17) H(50) 3.4597 no 2_665
H(18) C(25) 3.1731 no .
H(18) C(26) 3.3570 no .
H(18) C(27) 3.5943 no .
H(18) C(29) 3.4673 no .
H(18) C(30) 3.2257 no .
H(18) C(42) 3.2106 no .
H(18) H(33) 2.9114 no .
H(18) H(47) 3.3434 no 1_455
H(19) O(10) 3.2487 no .
H(19) C(16) 3.5667 no 2_676
H(19) C(17) 3.2027 no 2_676
H(19) H(11) 3.2024 no 2_676
H(19) H(12) 2.4699 no 2_676
H(19) H(13) 3.5570 no .
H(20) O(9) 3.5949 no 1_565
H(20) C(17) 3.1285 no 2_676
H(20) C(18) 3.5596 no 2_676
H(20) H(6) 3.2501 no 2_676
H(20) H(12) 2.6059 no 2_676
H(20) H(13) 3.3734 no .
H(20) H(13) 3.4040 no 2_676
H(21) P(3) 3.4275 no 1_565
H(21) O(6) 3.4577 no 1_565
H(21) O(9) 2.3270 no 1_565
H(21) C(58) 3.5110 no 1_455
H(21) H(46) 2.7739 no 1_455
H(21) H(47) 3.2294 no 1_455
H(22) C(31) 2.9643 no 2_675
H(22) C(32) 3.0426 no 2_675
H(22) C(33) 3.0760 no 2_675
H(22) C(34) 3.0093 no 2_675
H(22) C(35) 2.9490 no 2_675
H(22) C(36) 2.9564 no 2_675
H(22) H(17) 3.0067 no .
H(22) H(23) 3.4812 no 2_675
H(22) H(24) 3.5993 no 2_675
H(22) H(26) 3.5448 no 2_675
H(22) H(27) 3.4571 no 2_675
H(22) H(28) 3.5035 no 2_675
H(22) H(29) 2.7449 no 2_675
H(22) H(47) 3.5651 no 1_455
H(23) C(30) 3.3356 no 2_675
H(23) C(32) 3.5649 no 2_675
H(23) H(17) 3.0395 no .
H(23) H(22) 3.4812 no 2_675
H(23) H(23) 2.8725 no 2_675
H(23) H(24) 3.5146 no 2_675
H(24) O(11) 2.7721 no 1_565
H(24) C(61) 2.9859 no 1_565
H(24) H(22) 3.5993 no 2_675
H(24) H(23) 3.5146 no 2_675
H(24) H(49) 3.3637 no 1_565
H(24) H(50) 3.0077 no 1_565
H(24) H(52) 2.6842 no 1_565
H(25) O(11) 2.9844 no 1_565
H(25) C(22) 3.1156 no 2_675
H(25) C(23) 3.1234 no 2_675
H(25) C(61) 3.1007 no 1_565
H(25) H(16) 2.5117 no 2_675
H(25) H(17) 2.5108 no 2_675
H(25) H(49) 2.9314 no 1_565
H(25) H(50) 2.4918 no 1_565
H(25) H(52) 3.4320 no 1_565
H(26) C(22) 3.4436 no 2_675
H(26) C(23) 3.4181 no 2_675
H(26) C(34) 3.4631 no 2_775
H(26) C(35) 2.9981 no 2_775
H(26) C(58) 3.4813 no 2_775
H(26) C(59) 3.0811 no 2_775
H(26) H(16) 3.0344 no 2_675
H(26) H(17) 2.9700 no 2_675
H(26) H(22) 3.5448 no 2_675
H(26) H(26) 3.3889 no 2_775
H(26) H(27) 2.5411 no 2_775
H(26) H(46) 3.5876 no 2_775
H(26) H(47) 2.9077 no 2_775
H(27) O(6) 3.5384 no 2_665
H(27) C(34) 3.0292 no 2_775
H(27) C(35) 3.5592 no 2_775
H(27) C(58) 3.0675 no 2_775
H(27) H(22) 3.4571 no 2_675
H(27) H(26) 2.5411 no 2_775
H(27) H(27) 3.5162 no 2_775
H(27) H(46) 2.7136 no 2_775
H(28) P(2) 3.2674 no 2_665
H(28) O(6) 3.2846 no 2_665
H(28) O(8) 2.2496 no 2_665
H(28) H(22) 3.5035 no 2_675
H(29) O(6) 3.2856 no 2_665
H(29) O(8) 3.3660 no 2_665
H(29) C(29) 3.2170 no 2_675
H(29) H(22) 2.7449 no 2_675
H(29) H(52) 3.4625 no 2_665
H(30) O(6) 3.3334 no 2_665
H(30) C(1) 3.2022 no 2_665
H(30) C(2) 3.4465 no 2_665
H(30) C(61) 3.0751 no 2_665
H(30) H(1) 2.7005 no 2_665
H(30) H(2) 3.1938 no 2_665
H(30) H(6) 3.5661 no 1_554
H(30) H(50) 3.1834 no 2_665
H(30) H(51) 2.8206 no 2_665
H(30) H(52) 2.7203 no 2_665
H(31) C(1) 3.4436 no 2_665
H(31) C(2) 3.3968 no 2_665
H(31) C(41) 3.3744 no 2_665
H(31) C(44) 3.3263 no 2_665
H(31) C(45) 2.8488 no 2_665
H(31) C(46) 3.5019 no 2_665
H(31) H(1) 2.8179 no 2_665
H(31) H(2) 2.7411 no 2_665
H(31) H(32) 3.2632 no 2_665
H(31) H(34) 3.4065 no 2_665
H(31) H(35) 2.6019 no 2_665
H(31) H(51) 3.5832 no 2_665
H(32) P(2) 3.5919 no .
H(32) O(2) 2.7060 no .
H(32) O(8) 3.5360 no .
H(32) C(1) 3.5571 no .
H(32) C(19) 3.4985 no .
H(32) C(40) 3.3538 no 2_665
H(32) H(1) 2.6952 no .
H(32) H(31) 3.2632 no 2_665
H(32) H(35) 3.0629 no 2_665
H(33) O(10) 2.9146 no .
H(33) C(1) 3.1565 no .
H(33) C(11) 3.5525 no .
H(33) C(12) 3.5859 no .
H(33) C(24) 3.2908 no .
H(33) H(1) 2.7949 no .
H(33) H(18) 2.9114 no .
H(34) O(8) 2.3887 no 2_665
H(34) H(31) 3.4065 no 2_665
H(35) O(8) 2.7444 no 2_665
H(35) C(21) 3.4686 no 2_665
H(35) C(40) 3.2315 no 2_665
H(35) C(41) 3.4669 no 2_665
H(35) H(15) 3.0175 no 1_655
H(35) H(15) 3.4614 no 2_665
H(35) H(31) 2.6019 no 2_665
H(35) H(32) 3.0629 no 2_665
H(36) P(1) 3.3476 no 1_655
H(36) O(4) 3.4830 no 1_655
H(36) O(7) 2.6580 no 1_655
H(36) C(22) 3.5862 no 2_665
H(36) C(61) 3.5595 no .
H(36) H(2) 3.5292 no .
H(36) H(14) 3.0101 no 1_655
H(36) H(15) 3.2148 no 1_655
H(36) H(15) 3.5387 no 2_665
H(36) H(16) 3.2179 no 2_665
H(36) H(49) 3.3953 no .
H(36) H(50) 3.0782 no .
H(36) H(51) 3.2513 no .
H(37) P(1) 3.2931 no 1_655
H(37) O(1) 2.8383 no 1_655
H(37) O(7) 2.8659 no 1_655
H(37) O(12) 3.0511 no 2_766
H(37) O(13) 2.6925 no .
H(37) H(2) 3.5123 no .
H(37) H(3) 3.2842 no .
H(37) H(8) 3.5325 no 1_655
H(37) H(9) 3.3357 no 1_655
H(37) H(14) 3.2391 no 1_655
H(38) O(13) 2.6573 no .
H(38) C(3) 3.4879 no .
H(38) C(15) 3.5093 no 1_655
H(38) C(62) 3.4458 no .
H(38) H(2) 3.5595 no .
H(38) H(3) 2.9042 no .
H(38) H(9) 3.1904 no 1_655
H(38) H(10) 2.7689 no 1_655
H(39) O(10) 2.3590 no .
H(39) C(3) 3.4997 no .
H(39) C(4) 3.4206 no .
H(39) C(5) 3.5029 no .
H(39) C(12) 3.5505 no .
H(39) H(12) 3.3148 no 2_676
H(39) H(13) 3.3879 no .
H(40) O(9) 3.0886 no 2_666
H(40) O(10) 3.4540 no .
H(40) C(4) 3.2076 no .
H(40) C(5) 3.4405 no .
H(40) C(6) 3.5530 no .
H(40) C(7) 3.2350 no .
H(40) H(4) 2.9974 no .
H(40) H(5) 2.7868 no .
H(40) H(12) 3.2333 no 2_676
H(40) H(13) 2.9548 no .
H(41) P(3) 3.5046 no 2_666
H(41) O(5) 3.4914 no 2_666
H(41) O(9) 2.4857 no 2_666
H(41) C(57) 3.0918 no 2_776
H(41) C(58) 2.8057 no 2_776
H(41) C(59) 3.4528 no 2_776
H(41) H(45) 3.2084 no 2_776
H(41) H(46) 2.7259 no 2_776
H(42) C(53) 3.5241 no 2_776
H(42) C(54) 3.0971 no 2_776
H(42) C(56) 3.0810 no 2_776
H(42) C(57) 3.0653 no 2_776
H(42) H(10) 2.9518 no 1_655
H(42) H(11) 3.0614 no 1_655
H(42) H(42) 3.4086 no 2_776
H(42) H(43) 2.6069 no 2_776
H(42) H(44) 3.2385 no 2_776
H(42) H(45) 3.2083 no 2_776
H(43) C(15) 3.0096 no 1_655
H(43) C(16) 3.5927 no 1_655
H(43) C(53) 3.1311 no 2_776
H(43) H(10) 2.3741 no 1_655
H(43) H(11) 3.4752 no 1_655
H(43) H(11) 3.4818 no 2_676
H(43) H(42) 2.6069 no 2_776
H(43) H(43) 3.5844 no 2_776
H(44) O(11) 3.3174 no 1_565
H(44) H(11) 2.9223 no 2_676
H(44) H(42) 3.2385 no 2_776
H(45) P(1) 3.5566 no 1_665
H(45) O(5) 2.7646 no 1_665
H(45) O(7) 3.2050 no 1_665
H(45) O(11) 3.2228 no 1_565
H(45) H(41) 3.2084 no 2_776
H(45) H(42) 3.2083 no 2_776
H(45) H(49) 2.9415 no 1_565
H(46) P(3) 3.1923 no 1_665
H(46) O(5) 3.1068 no 1_665
H(46) O(6) 3.3804 no 1_665
H(46) O(9) 2.5757 no 1_665
H(46) C(28) 3.5452 no 1_655
H(46) C(35) 3.3163 no 2_775
H(46) H(21) 2.7739 no 1_655
H(46) H(26) 3.5876 no 2_775
H(46) H(27) 2.7136 no 2_775
H(46) H(41) 2.7259 no 2_776
H(47) C(23) 3.0522 no 1_655
H(47) C(24) 3.2630 no 1_655
H(47) C(28) 3.4530 no 1_655
H(47) C(34) 3.4086 no 2_775
H(47) H(17) 3.0015 no 1_655
H(47) H(18) 3.3434 no 1_655
H(47) H(21) 3.2294 no 1_655
H(47) H(22) 3.5651 no 1_655
H(47) H(26) 2.9077 no 2_775
H(48) H(9) 3.3592 no 1_655
H(49) P(1) 3.24(5) no 1_655
H(49) O(7) 1.85(4) no 1_655
H(49) O(12) 3.23(4) no 2_766
H(49) C(33) 3.59(4) no 1_545
H(49) H(7) 2.9774 no 2_666
H(49) H(24) 3.3637 no 1_545
H(49) H(25) 2.9314 no 1_545
H(49) H(36) 3.3953 no .
H(49) H(45) 2.9415 no 1_545
H(50) O(7) 3.2129 no 1_655
H(50) C(32) 3.4876 no 1_545
H(50) C(33) 3.2397 no 1_545
H(50) C(39) 3.3094 no 2_665
H(50) C(40) 3.5910 no 2_665
H(50) H(16) 3.3064 no 2_665
H(50) H(17) 3.4597 no 2_665
H(50) H(24) 3.0077 no 1_545
H(50) H(25) 2.4918 no 1_545
H(50) H(30) 3.1834 no 2_665
H(50) H(36) 3.0782 no .
H(51) O(7) 3.3661 no 1_655
H(51) C(2) 3.3734 no .
H(51) C(8) 3.2373 no 2_666
H(51) C(9) 3.3014 no 2_666
H(51) C(39) 3.3648 no 2_665
H(51) C(46) 3.5548 no .
H(51) H(2) 2.8911 no .
H(51) H(6) 2.6786 no 2_666
H(51) H(7) 2.7983 no 2_666
H(51) H(30) 2.8206 no 2_665
H(51) H(31) 3.5832 no 2_665
H(51) H(36) 3.2513 no .
H(52) C(8) 3.4957 no 2_666
H(52) C(32) 3.4994 no 1_545
H(52) C(38) 3.5709 no 2_665
H(52) C(39) 3.1479 no 2_665
H(52) H(6) 2.6494 no 2_666
H(52) H(7) 3.5245 no 2_666
H(52) H(24) 2.6842 no 1_545
H(52) H(25) 3.4320 no 1_545
H(52) H(29) 3.4625 no 2_665
H(52) H(30) 2.7203 no 2_665

loop_
_geom_hbond_atom_site_label_D
_geom_hbond_atom_site_label_H
_geom_hbond_atom_site_label_A
_geom_hbond_site_symmetry_A
_geom_hbond_distance_DA
_geom_hbond_distance_DH
_geom_hbond_distance_HA
_geom_hbond_angle_DHA
_geom_hbond_publ_flag
O(11) H(49) O(7) 1_655 2.751(4) 0.902 1.85(4) 178(4) no

loop_
_geom_torsion_atom_site_label_1
_geom_torsion_atom_site_label_2
_geom_torsion_atom_site_label_3
_geom_torsion_atom_site_label_4
_geom_torsion
_geom_torsion_publ_flag
O(1) Ru(1) O(2) P(2) -39.55(14) no
O(2) Ru(1) O(1) P(1) 40.00(14) no
O(1) Ru(1) O(3) P(3) 48.49(13) no
O(3) Ru(1) O(1) P(1) -47.40(13) no
O(1) Ru(1) N(2) C(6) 163.64(13) no
O(1) Ru(1) N(2) C(10) -16.88(16) no
N(2) Ru(1) O(1) P(1) -135.03(14) no
O(1) Ru(1) C(11) C(12) 127.68(17) no
O(1) Ru(1) C(11) C(19) -57.1(3) no
C(11) Ru(1) O(1) P(1) 129.82(15) no
O(2) Ru(1) O(3) P(3) -42.58(14) no
O(3) Ru(1) O(2) P(2) 46.26(14) no
O(2) Ru(1) N(1) C(1) -0.25(16) no
O(2) Ru(1) N(1) C(5) -167.97(13) no
N(1) Ru(1) O(2) P(2) 126.83(14) no
O(2) Ru(1) C(11) C(12) -141.48(18) no
O(2) Ru(1) C(11) C(19) 33.7(3) no
C(11) Ru(1) O(2) P(2) -139.07(15) no
O(3) Ru(1) N(1) C(1) 86.48(16) no
O(3) Ru(1) N(1) C(5) -81.23(13) no
N(1) Ru(1) O(3) P(3) -137.35(15) no
O(3) Ru(1) N(2) C(6) 77.93(13) no
O(3) Ru(1) N(2) C(10) -102.59(16) no
N(2) Ru(1) O(3) P(3) 142.44(14) no
N(1) Ru(1) N(2) C(6) -3.08(13) no
N(1) Ru(1) N(2) C(10) 176.40(17) no
N(2) Ru(1) N(1) C(1) 175.97(17) no
N(2) Ru(1) N(1) C(5) 8.25(13) no
N(1) Ru(1) C(11) C(12) -47.19(19) no
N(1) Ru(1) C(11) C(19) 128.0(3) no
C(11) Ru(1) N(1) C(1) -90.23(17) no
C(11) Ru(1) N(1) C(5) 102.05(15) no
N(2) Ru(1) C(11) C(12) 33.09(19) no
N(2) Ru(1) C(11) C(19) -151.7(2) no
C(11) Ru(1) N(2) C(6) -96.49(15) no
C(11) Ru(1) N(2) C(10) 82.99(17) no
O(1) P(1) O(4) P(2) 60.85(16) no
O(4) P(1) O(1) Ru(1) -51.84(16) no
O(1) P(1) O(5) P(3) -58.17(16) no
O(5) P(1) O(1) Ru(1) 57.35(17) no
O(7) P(1) O(1) Ru(1) -177.53(14) no
O(4) P(1) O(5) P(3) 55.95(13) no
O(5) P(1) O(4) P(2) -54.06(13) no
O(7) P(1) O(4) P(2) -169.34(12) no
O(7) P(1) O(5) P(3) 172.03(13) no
O(2) P(2) O(4) P(1) -59.67(15) no
O(4) P(2) O(2) Ru(1) 50.11(16) no
O(2) P(2) O(6) P(3) 58.93(16) no
O(6) P(2) O(2) Ru(1) -57.28(16) no
O(8) P(2) O(2) Ru(1) 175.71(14) no
O(4) P(2) O(6) P(3) -53.93(13) no
O(6) P(2) O(4) P(1) 52.76(13) no
O(8) P(2) O(4) P(1) 168.86(13) no
O(8) P(2) O(6) P(3) -169.00(13) no
O(3) P(3) O(5) P(1) 57.43(15) no
O(5) P(3) O(3) Ru(1) -56.60(16) no
O(3) P(3) O(6) P(2) -56.59(16) no
O(6) P(3) O(3) Ru(1) 50.59(16) no
O(9) P(3) O(3) Ru(1) 177.30(12) no
O(5) P(3) O(6) P(2) 55.58(13) no
O(6) P(3) O(5) P(1) -56.19(13) no
O(9) P(3) O(5) P(1) -171.41(12) no
O(9) P(3) O(6) P(2) 171.42(12) no
N(3) P(4) C(25) C(26) 13.1(2) no
N(3) P(4) C(25) C(30) -168.61(15) no
C(25) P(4) N(3) P(5) -137.3(2) no
N(3) P(4) C(31) C(32) -93.24(19) no
N(3) P(4) C(31) C(36) 78.85(19) no
C(31) P(4) N(3) P(5) -18.4(3) no
N(3) P(4) C(37) C(38) -143.0(2) no
N(3) P(4) C(37) C(42) 39.9(3) no
C(37) P(4) N(3) P(5) 105.9(3) no
C(25) P(4) C(31) C(32) 26.9(2) no
C(25) P(4) C(31) C(36) -161.02(16) no
C(31) P(4) C(25) C(26) -110.34(18) no
C(31) P(4) C(25) C(30) 67.98(18) no
C(25) P(4) C(37) C(38) 98.7(3) no
C(25) P(4) C(37) C(42) -78.4(2) no
C(37) P(4) C(25) C(26) 133.03(17) no
C(37) P(4) C(25) C(30) -48.7(2) no
C(31) P(4) C(37) C(38) -16.1(3) no
C(31) P(4) C(37) C(42) 166.78(17) no
C(37) P(4) C(31) C(32) 141.46(17) no
C(37) P(4) C(31) C(36) -46.4(2) no
N(3) P(5) C(43) C(44) 35.9(3) no
N(3) P(5) C(43) C(48) -146.71(17) no
C(43) P(5) N(3) P(4) -89.8(3) no
N(3) P(5) C(49) C(50) 29.59(19) no
N(3) P(5) C(49) C(54) -152.66(16) no
C(49) P(5) N(3) P(4) 151.4(2) no
N(3) P(5) C(55) C(56) 49.3(2) no
N(3) P(5) C(55) C(60) -131.66(18) no
C(55) P(5) N(3) P(4) 32.7(3) no
C(43) P(5) C(49) C(50) -92.43(18) no
C(43) P(5) C(49) C(54) 85.32(18) no
C(49) P(5) C(43) C(44) 154.78(17) no
C(49) P(5) C(43) C(48) -27.8(3) no
C(43) P(5) C(55) C(56) 175.18(16) no
C(43) P(5) C(55) C(60) -5.8(3) no
C(55) P(5) C(43) C(44) -91.30(19) no
C(55) P(5) C(43) C(48) 86.1(2) no
C(49) P(5) C(55) C(56) -70.1(2) no
C(49) P(5) C(55) C(60) 108.89(19) no
C(55) P(5) C(49) C(50) 153.59(16) no
C(55) P(5) C(49) C(54) -28.7(2) no
Ru(1) N(1) C(1) C(2) -166.84(14) no
Ru(1) N(1) C(5) C(4) 166.39(15) no
Ru(1) N(1) C(5) C(6) -11.7(3) no
C(1) N(1) C(5) C(4) -2.0(4) no
C(1) N(1) C(5) C(6) 179.82(19) no
C(5) N(1) C(1) C(2) 0.4(4) no
Ru(1) N(2) C(6) C(5) -2.2(3) no
Ru(1) N(2) C(6) C(7) 175.73(15) no
Ru(1) N(2) C(10) C(9) -176.23(15) no
C(6) N(2) C(10) C(9) 3.2(4) no
C(10) N(2) C(6) C(5) 178.3(2) no
C(10) N(2) C(6) C(7) -3.8(4) no
N(1) C(1) C(2) C(3) 1.5(4) no
C(1) C(2) C(3) C(4) -1.7(4) no
C(2) C(3) C(4) C(5) 0.1(4) no
C(3) C(4) C(5) N(1) 1.8(4) no
C(3) C(4) C(5) C(6) 179.8(2) no
N(1) C(5) C(6) N(2) 9.1(3) no
N(1) C(5) C(6) C(7) -168.7(2) no
C(4) C(5) C(6) N(2) -168.9(3) no
C(4) C(5) C(6) C(7) 13.2(4) no
N(2) C(6) C(7) C(8) 1.4(4) no
C(5) C(6) C(7) C(8) 179.2(3) no
C(6) C(7) C(8) C(9) 1.5(4) no
C(7) C(8) C(9) C(10) -2.1(5) no
C(8) C(9) C(10) N(2) -0.4(5) no
Ru(1) C(11) C(12) O(10) 79.9(3) no
Ru(1) C(11) C(12) C(13) -96.4(3) no
Ru(1) C(11) C(19) C(20) 29.2(4) no
Ru(1) C(11) C(19) C(24) -150.41(19) no
C(12) C(11) C(19) C(20) -155.4(3) no
C(12) C(11) C(19) C(24) 25.0(4) no
C(19) C(11) C(12) O(10) -96.0(3) no
C(19) C(11) C(12) C(13) 87.7(3) no
O(10) C(12) C(13) C(14) 176.6(3) no
O(10) C(12) C(13) C(18) -4.5(5) no
C(11) C(12) C(13) C(14) -7.0(4) no
C(11) C(12) C(13) C(18) 171.8(3) no
C(12) C(13) C(14) C(15) 176.8(3) no
C(12) C(13) C(18) C(17) -178.7(3) no
C(14) C(13) C(18) C(17) 0.1(5) no
C(18) C(13) C(14) C(15) -2.1(5) no
C(13) C(14) C(15) C(16) 2.5(5) no
C(14) C(15) C(16) C(17) -0.9(6) no
C(15) C(16) C(17) C(18) -1.1(6) no
C(16) C(17) C(18) C(13) 1.5(6) no
C(11) C(19) C(20) C(21) 179.7(3) no
C(11) C(19) C(24) C(23) 179.1(3) no
C(20) C(19) C(24) C(23) -0.6(5) no
C(24) C(19) C(20) C(21) -0.7(4) no
C(19) C(20) C(21) C(22) 1.7(5) no
C(20) C(21) C(22) C(23) -1.5(5) no
C(21) C(22) C(23) C(24) 0.2(5) no
C(22) C(23) C(24) C(19) 0.8(5) no
P(4) C(25) C(26) C(27) 177.26(17) no
P(4) C(25) C(30) C(29) -177.63(15) no
C(26) C(25) C(30) C(29) 0.7(4) no
C(30) C(25) C(26) C(27) -1.1(4) no
C(25) C(26) C(27) C(28) 0.7(5) no
C(26) C(27) C(28) C(29) 0.1(5) no
C(27) C(28) C(29) C(30) -0.5(5) no
C(28) C(29) C(30) C(25) 0.1(4) no
P(4) C(31) C(32) C(33) 173.58(16) no
P(4) C(31) C(36) C(35) -175.92(16) no
C(32) C(31) C(36) C(35) -3.9(4) no
C(36) C(31) C(32) C(33) 1.4(4) no
C(31) C(32) C(33) C(34) 1.7(4) no
C(32) C(33) C(34) C(35) -2.4(5) no
C(33) C(34) C(35) C(36) -0.1(4) no
C(34) C(35) C(36) C(31) 3.3(4) no
P(4) C(37) C(38) C(39) -179.38(18) no
P(4) C(37) C(42) C(41) 177.72(18) no
C(38) C(37) C(42) C(41) 0.5(4) no
C(42) C(37) C(38) C(39) -2.4(4) no
C(37) C(38) C(39) C(40) 2.6(5) no
C(38) C(39) C(40) C(41) -0.8(5) no
C(39) C(40) C(41) C(42) -1.0(5) no
C(40) C(41) C(42) C(37) 1.2(5) no
P(5) C(43) C(44) C(45) 177.22(16) no
P(5) C(43) C(48) C(47) -177.90(16) no
C(44) C(43) C(48) C(47) -0.5(4) no
C(48) C(43) C(44) C(45) -0.2(4) no
C(43) C(44) C(45) C(46) 1.5(4) no
C(44) C(45) C(46) C(47) -2.1(4) no
C(45) C(46) C(47) C(48) 1.3(4) no
C(46) C(47) C(48) C(43) -0.0(4) no
P(5) C(49) C(50) C(51) 176.83(15) no
P(5) C(49) C(54) C(53) -176.20(16) no
C(50) C(49) C(54) C(53) 1.5(4) no
C(54) C(49) C(50) C(51) -0.9(4) no
C(49) C(50) C(51) C(52) -0.2(4) no
C(50) C(51) C(52) C(53) 0.7(4) no
C(51) C(52) C(53) C(54) -0.2(4) no
C(52) C(53) C(54) C(49) -1.0(4) no
P(5) C(55) C(56) C(57) 178.25(16) no
P(5) C(55) C(60) C(59) -178.13(17) no
C(56) C(55) C(60) C(59) 0.9(4) no
C(60) C(55) C(56) C(57) -0.8(4) no
C(55) C(56) C(57) C(58) 0.3(4) no
C(56) C(57) C(58) C(59) 0.1(5) no
C(57) C(58) C(59) C(60) -0.0(5) no
C(58) C(59) C(60) C(55) -0.5(5) no
